data_7022724
loop_
_publ_author_name
'Kameo, Hajime'
'Ishii, Sho'
'Nakazawa, Hiroshi'

_publ_section_title
;
 Si-C bond cleavage by hydride complexes of rhodium and iridium:
 comparison of Si-C(sp(2)) and Si-C(sp(3)) activation.
;
_journal_issue 13
_journal_name_full 'Dalton transactions (Cambridge, England : 2003)'
_journal_page_first 4663
_journal_page_last 4669
_journal_paper_doi 10.1039/c3dt32896a
_journal_volume 42
_journal_year 2013
_chemical_formula_moiety 'C57 H48 O P3 Rh Si '
_chemical_formula_sum 'C57 H48 O P3 Rh Si'
_chemical_formula_weight 972.92
_space_group_IT_number 2
_symmetry_cell_setting triclinic
_symmetry_Int_Tables_number 2
_symmetry_space_group_name_Hall '-P 1'
_symmetry_space_group_name_H-M 'P -1'
_cell_angle_alpha 80.866(6)
_cell_angle_beta 85.510(6)
_cell_angle_gamma 68.890(5)
_cell_formula_units_Z 2
_cell_length_a 12.272(3)
_cell_length_b 12.984(3)
_cell_length_c 16.181(4)
_cell_measurement_reflns_used 7692
_cell_measurement_temperature 200.1
_cell_measurement_theta_max 27.5
_cell_measurement_theta_min 4.0
_cell_volume 2374.1(10)
_computing_cell_refinement CrystalClear
_computing_data_collection CrystalClear
_computing_data_reduction CrystalStructure
_computing_molecular_graphics Ortep-3(Farrugia,1997)
_computing_publication_material 'CrystalStructure 3.8'
_computing_structure_refinement CRYSTALS
_computing_structure_solution SIR97
_diffrn_ambient_temperature 200.1
_diffrn_detector_area_resol_mean 7.31
_diffrn_measured_fraction_theta_full 0.972
_diffrn_measured_fraction_theta_max 0.972
_diffrn_measurement_device_type 'Rigaku Mercury'
_diffrn_measurement_method '\w or \f'
_diffrn_radiation_type 'Mo K\a'
_diffrn_radiation_wavelength 0.71070
_diffrn_reflns_av_R_equivalents 0.028
_diffrn_reflns_limit_h_max 15
_diffrn_reflns_limit_h_min -15
_diffrn_reflns_limit_k_max 16
_diffrn_reflns_limit_k_min -10
_diffrn_reflns_limit_l_max 19
_diffrn_reflns_limit_l_min -21
_diffrn_reflns_number 18534
_diffrn_reflns_theta_full 27.48
_diffrn_reflns_theta_max 27.48
_exptl_absorpt_coefficient_mu 0.525
_exptl_absorpt_correction_T_max 0.924
_exptl_absorpt_correction_T_min 0.738
_exptl_absorpt_correction_type multi-scan
_exptl_absorpt_process_details 'Jacobson, R. (1998) Private communication'
_exptl_crystal_colour yellow
_exptl_crystal_density_diffrn 1.361
_exptl_crystal_density_method 'not measured'
_exptl_crystal_description prism
_exptl_crystal_F_000 1004.00
_exptl_crystal_size_max 0.20
_exptl_crystal_size_mid 0.15
_exptl_crystal_size_min 0.15
_refine_diff_density_max 1.10
_refine_diff_density_min -0.89
_refine_ls_extinction_method none
_refine_ls_goodness_of_fit_ref 1.004
_refine_ls_hydrogen_treatment refall
_refine_ls_number_parameters 616
_refine_ls_number_reflns 10572
_refine_ls_number_restraints 0
_refine_ls_R_factor_gt 0.0369
_refine_ls_shift/su_max 0.0000
_refine_ls_structure_factor_coef Fsqd
_refine_ls_weighting_details 'w = 1/[0.0018Fo^2^ + 1.0000\s(Fo^2^)]/(4Fo^2^)'
_refine_ls_weighting_scheme calc
_refine_ls_wR_factor_ref 0.1118
_reflns_number_gt 9576
_reflns_number_total 10572
_reflns_threshold_expression F^2^>2.0\s(F^2^)
_cod_data_source_file c3dt32896a.txt
_cod_data_source_block 3c
_cod_original_cell_volume 2374.1(9)
_cod_original_formula_sum 'C57 H48 O P3 Rh Si '
_cod_database_code 7022724

loop_
_symmetry_equiv_pos_site_id
_symmetry_equiv_pos_as_xyz
1 +X,+Y,+Z
2 -X,-Y,-Z

loop_
_atom_site_label
_atom_site_type_symbol
_atom_site_fract_x
_atom_site_fract_y
_atom_site_fract_z
_atom_site_U_iso_or_equiv
_atom_site_adp_type
_atom_site_occupancy
_atom_site_symmetry_multiplicity
_atom_site_calc_flag
_atom_site_refinement_flags
Rh(1) Rh 0.210670(10) 0.343900(10) 0.766920(10) 0.01501(4) Uani 1.00 1 d .
P(1) P 0.32561(4) 0.32101(4) 0.88321(3) 0.01782(11) Uani 1.00 1 d .
P(2) P 0.21376(5) 0.18093(4) 0.71782(3) 0.01857(12) Uani 1.00 1 d .
P(3) P 0.32877(4) 0.40624(4) 0.66142(3) 0.01688(12) Uani 1.00 1 d .
Si(1) Si 0.08114(5) 0.30140(5) 0.87015(3) 0.01835(13) Uani 1.00 1 d .
O(1) O 0.00926(16) 0.55936(15) 0.72207(12) 0.0419(4) Uani 1.00 1 d .
C(1) C 0.08556(19) 0.47665(18) 0.74017(13) 0.0238(5) Uani 1.00 1 d .
C(2) C -0.07455(19) 0.3999(2) 0.88136(15) 0.0288(5) Uani 1.00 1 d .
C(3) C -0.1598(2) 0.4140(2) 0.8128(2) 0.0460(7) Uani 1.00 1 d .
C(4) C 0.13983(19) 0.28829(17) 0.97753(13) 0.0218(4) Uani 1.00 1 d .
C(5) C 0.0795(2) 0.27076(19) 1.05278(14) 0.0293(5) Uani 1.00 1 d .
C(6) C 0.1221(2) 0.2710(2) 1.12983(15) 0.0337(6) Uani 1.00 1 d .
C(7) C 0.2265(2) 0.2882(2) 1.13326(15) 0.0335(6) Uani 1.00 1 d .
C(8) C 0.2890(2) 0.30380(19) 1.05981(14) 0.0284(5) Uani 1.00 1 d .
C(9) C 0.24610(19) 0.30382(17) 0.98279(13) 0.0212(4) Uani 1.00 1 d .
C(10) C 0.36049(18) 0.44484(17) 0.89209(13) 0.0210(4) Uani 1.00 1 d .
C(11) C 0.2778(2) 0.53257(19) 0.92852(15) 0.0286(5) Uani 1.00 1 d .
C(12) C 0.2957(2) 0.6321(2) 0.92735(17) 0.0350(6) Uani 1.00 1 d .
C(13) C 0.3947(2) 0.6470(2) 0.88865(17) 0.0378(7) Uani 1.00 1 d .
C(14) C 0.4773(2) 0.5607(2) 0.85288(16) 0.0347(6) Uani 1.00 1 d .
C(15) C 0.4609(2) 0.4603(2) 0.85455(14) 0.0270(5) Uani 1.00 1 d .
C(16) C 0.46523(18) 0.20598(17) 0.90821(13) 0.0221(4) Uani 1.00 1 d .
C(17) C 0.5548(2) 0.2141(2) 0.95108(16) 0.0323(6) Uani 1.00 1 d .
C(18) C 0.6540(2) 0.1206(2) 0.97239(19) 0.0414(7) Uani 1.00 1 d .
C(19) C 0.6642(2) 0.0187(2) 0.95099(19) 0.0410(6) Uani 1.00 1 d .
C(20) C 0.5755(2) 0.0101(2) 0.90868(18) 0.0377(6) Uani 1.00 1 d .
C(21) C 0.4762(2) 0.10302(19) 0.88804(15) 0.0287(5) Uani 1.00 1 d .
C(22) C 0.0671(2) 0.16459(18) 0.85470(14) 0.0248(5) Uani 1.00 1 d .
C(23) C -0.0085(2) 0.1189(2) 0.90317(18) 0.0390(7) Uani 1.00 1 d .
C(24) C -0.0245(2) 0.0248(2) 0.8847(2) 0.0474(8) Uani 1.00 1 d .
C(25) C 0.0324(2) -0.0252(2) 0.8163(2) 0.0481(8) Uani 1.00 1 d .
C(26) C 0.1066(2) 0.0196(2) 0.76701(18) 0.0390(7) Uani 1.00 1 d .
C(27) C 0.1248(2) 0.11340(18) 0.78629(14) 0.0256(5) Uani 1.00 1 d .
C(28) C 0.35055(19) 0.06456(17) 0.70221(13) 0.0219(4) Uani 1.00 1 d .
C(29) C 0.3883(2) -0.0349(2) 0.75778(16) 0.0327(6) Uani 1.00 1 d .
C(30) C 0.4975(2) -0.1149(2) 0.7464(2) 0.0463(7) Uani 1.00 1 d .
C(31) C 0.5701(2) -0.0972(2) 0.6814(2) 0.0452(7) Uani 1.00 1 d .
C(32) C 0.5341(2) -0.0003(2) 0.62537(19) 0.0392(7) Uani 1.00 1 d .
C(33) C 0.4254(2) 0.08001(19) 0.63576(16) 0.0305(5) Uani 1.00 1 d .
C(34) C 0.14058(19) 0.19655(18) 0.61872(14) 0.0231(5) Uani 1.00 1 d .
C(35) C 0.0303(2) 0.2799(2) 0.60782(16) 0.0297(5) Uani 1.00 1 d .
C(36) C -0.0340(2) 0.2924(2) 0.53784(18) 0.0370(6) Uani 1.00 1 d .
C(37) C 0.0110(2) 0.2254(2) 0.47605(19) 0.0458(8) Uani 1.00 1 d .
C(38) C 0.1196(2) 0.1424(2) 0.48614(19) 0.0491(8) Uani 1.00 1 d .
C(39) C 0.1833(2) 0.1275(2) 0.55660(17) 0.0361(6) Uani 1.00 1 d .
C(40) C 0.29609(18) 0.55814(17) 0.64259(13) 0.0212(4) Uani 1.00 1 d .
C(41) C 0.2572(2) 0.62008(18) 0.70834(14) 0.0286(5) Uani 1.00 1 d .
C(42) C 0.2377(2) 0.7340(2) 0.69629(17) 0.0379(6) Uani 1.00 1 d .
C(43) C 0.2551(2) 0.78668(19) 0.61801(18) 0.0372(6) Uani 1.00 1 d .
C(44) C 0.2920(2) 0.72635(19) 0.55132(15) 0.0298(5) Uani 1.00 1 d .
C(45) C 0.31383(19) 0.61246(18) 0.56408(14) 0.0253(5) Uani 1.00 1 d .
C(46) C 0.48780(18) 0.35038(17) 0.67303(12) 0.0198(4) Uani 1.00 1 d .
C(47) C 0.5383(2) 0.23906(18) 0.70846(14) 0.0245(5) Uani 1.00 1 d .
C(48) C 0.6581(2) 0.1903(2) 0.71882(16) 0.0322(5) Uani 1.00 1 d .
C(49) C 0.7285(2) 0.2531(2) 0.69534(16) 0.0340(6) Uani 1.00 1 d .
C(50) C 0.6796(2) 0.3641(2) 0.66144(15) 0.0302(5) Uani 1.00 1 d .
C(51) C 0.55980(19) 0.41241(18) 0.65021(13) 0.0239(5) Uani 1.00 1 d .
C(52) C 0.31252(19) 0.38329(16) 0.55457(12) 0.0206(4) Uani 1.00 1 d .
C(53) C 0.1992(2) 0.41702(18) 0.52500(14) 0.0258(5) Uani 1.00 1 d .
C(54) C 0.1812(2) 0.4070(2) 0.44384(16) 0.0331(6) Uani 1.00 1 d .
C(55) C 0.2752(2) 0.3621(2) 0.39121(15) 0.0346(6) Uani 1.00 1 d .
C(56) C 0.3880(2) 0.3276(2) 0.41969(15) 0.0326(6) Uani 1.00 1 d .
C(57) C 0.4068(2) 0.33858(18) 0.50136(14) 0.0249(5) Uani 1.00 1 d .
H(1) H -0.1058 0.3741 0.9327 0.034 Uiso 1.00 1 c R
H(2) H -0.0717 0.4714 0.8839 0.034 Uiso 1.00 1 c R
H(3) H -0.1576 0.4730 0.7704 0.054 Uiso 1.00 1 c R
H(4) H -0.2368 0.4307 0.8359 0.055 Uiso 1.00 1 c R
H(5) H -0.1374 0.3466 0.7893 0.054 Uiso 1.00 1 c R
H(6) H 0.0075 0.2594 1.0509 0.035 Uiso 1.00 1 c R
H(7) H 0.0801 0.2584 1.1800 0.039 Uiso 1.00 1 c R
H(8) H 0.2549 0.2898 1.1858 0.037 Uiso 1.00 1 c R
H(9) H 0.3614 0.3142 1.0623 0.033 Uiso 1.00 1 c R
H(10) H 0.2089 0.5234 0.9541 0.035 Uiso 1.00 1 c R
H(11) H 0.2391 0.6906 0.9527 0.044 Uiso 1.00 1 c R
H(12) H 0.4058 0.7160 0.8866 0.049 Uiso 1.00 1 c R
H(13) H 0.5464 0.5698 0.8276 0.046 Uiso 1.00 1 c R
H(14) H 0.5180 0.4016 0.8297 0.033 Uiso 1.00 1 c R
H(15) H 0.5484 0.2841 0.9657 0.038 Uiso 1.00 1 c R
H(16) H 0.7147 0.1268 1.0021 0.047 Uiso 1.00 1 c R
H(17) H 0.7318 -0.0451 0.9654 0.043 Uiso 1.00 1 c R
H(18) H 0.5830 -0.0597 0.8931 0.042 Uiso 1.00 1 c R
H(19) H 0.4149 0.0956 0.8599 0.034 Uiso 1.00 1 c R
H(20) H -0.0490 0.1532 0.9497 0.050 Uiso 1.00 1 c R
H(21) H -0.0747 -0.0056 0.9195 0.062 Uiso 1.00 1 c R
H(22) H 0.0208 -0.0891 0.8029 0.064 Uiso 1.00 1 c R
H(23) H 0.1454 -0.0132 0.7194 0.051 Uiso 1.00 1 c R
H(24) H 0.3391 -0.0477 0.8034 0.038 Uiso 1.00 1 c R
H(25) H 0.5218 -0.1825 0.7842 0.052 Uiso 1.00 1 c R
H(26) H 0.6455 -0.1518 0.6753 0.053 Uiso 1.00 1 c R
H(27) H 0.5834 0.0109 0.5792 0.048 Uiso 1.00 1 c R
H(28) H 0.4015 0.1473 0.5977 0.037 Uiso 1.00 1 c R
H(29) H -0.0003 0.3284 0.6489 0.036 Uiso 1.00 1 c R
H(30) H -0.1097 0.3482 0.5324 0.044 Uiso 1.00 1 c R
H(31) H -0.0323 0.2356 0.4274 0.057 Uiso 1.00 1 c R
H(32) H 0.1510 0.0957 0.4440 0.060 Uiso 1.00 1 c R
H(33) H 0.2571 0.0691 0.5633 0.043 Uiso 1.00 1 c R
H(34) H 0.2426 0.5847 0.7619 0.034 Uiso 1.00 1 c R
H(35) H 0.2132 0.7752 0.7421 0.045 Uiso 1.00 1 c R
H(36) H 0.2423 0.8642 0.6100 0.045 Uiso 1.00 1 c R
H(37) H 0.3016 0.7627 0.4970 0.035 Uiso 1.00 1 c R
H(38) H 0.3410 0.5708 0.5186 0.030 Uiso 1.00 1 c R
H(39) H 0.4897 0.1965 0.7258 0.030 Uiso 1.00 1 c R
H(40) H 0.6912 0.1139 0.7417 0.037 Uiso 1.00 1 c R
H(41) H 0.8105 0.2203 0.7027 0.040 Uiso 1.00 1 c R
H(42) H 0.7281 0.4071 0.6457 0.038 Uiso 1.00 1 c R
H(43) H 0.5268 0.4886 0.6269 0.030 Uiso 1.00 1 c R
H(44) H 0.1342 0.4468 0.5611 0.032 Uiso 1.00 1 c R
H(45) H 0.1039 0.4313 0.4241 0.040 Uiso 1.00 1 c R
H(46) H 0.2623 0.3549 0.3356 0.043 Uiso 1.00 1 c R
H(47) H 0.4526 0.2970 0.3836 0.040 Uiso 1.00 1 c R
H(48) H 0.4842 0.3147 0.5209 0.031 Uiso 1.00 1 c R

loop_
_atom_site_aniso_label
_atom_site_aniso_U_11
_atom_site_aniso_U_22
_atom_site_aniso_U_33
_atom_site_aniso_U_12
_atom_site_aniso_U_13
_atom_site_aniso_U_23
Rh(1) 0.01541(10) 0.01496(10) 0.01479(10) -0.00558(6) 0.00320(6) -0.00367(6)
P(1) 0.0174(2) 0.0186(2) 0.0169(2) -0.00520(19) 0.00227(18) -0.00481(18)
P(2) 0.0199(2) 0.0161(2) 0.0203(2) -0.0070(2) 0.00499(19) -0.00535(18)
P(3) 0.0187(2) 0.0176(2) 0.0154(2) -0.0080(2) 0.00296(18) -0.00299(18)
Si(1) 0.0172(2) 0.0193(2) 0.0186(2) -0.0067(2) 0.0053(2) -0.0052(2)
O(1) 0.0327(9) 0.0302(9) 0.0455(11) 0.0062(7) 0.0014(8) 0.0014(7)
C(1) 0.0259(10) 0.0229(10) 0.0209(9) -0.0068(8) 0.0038(8) -0.0045(7)
C(2) 0.0213(10) 0.0332(11) 0.0305(11) -0.0075(9) 0.0092(8) -0.0102(9)
C(3) 0.0224(12) 0.0564(17) 0.0554(18) -0.0067(11) -0.0023(11) -0.0139(14)
C(4) 0.0233(10) 0.0194(9) 0.0208(9) -0.0057(8) 0.0036(7) -0.0037(7)
C(5) 0.0319(11) 0.0303(11) 0.0249(11) -0.0111(9) 0.0087(9) -0.0062(8)
C(6) 0.0407(13) 0.0343(12) 0.0216(10) -0.0099(10) 0.0100(9) -0.0042(9)
C(7) 0.0428(13) 0.0310(11) 0.0188(10) -0.0030(10) -0.0013(9) -0.0044(8)
C(8) 0.0307(11) 0.0312(11) 0.0190(10) -0.0058(9) -0.0011(8) -0.0037(8)
C(9) 0.0248(10) 0.0178(9) 0.0176(9) -0.0038(7) 0.0026(7) -0.0033(7)
C(10) 0.0234(10) 0.0229(9) 0.0190(9) -0.0091(8) -0.0002(7) -0.0071(7)
C(11) 0.0293(11) 0.0276(11) 0.0319(11) -0.0122(9) 0.0059(9) -0.0109(9)
C(12) 0.0437(14) 0.0283(11) 0.0379(13) -0.0153(10) 0.0099(10) -0.0174(10)
C(13) 0.0498(15) 0.0353(13) 0.0387(13) -0.0249(12) 0.0041(11) -0.0136(10)
C(14) 0.0347(12) 0.0430(13) 0.0373(13) -0.0259(11) 0.0057(10) -0.0108(10)
C(15) 0.0255(10) 0.0309(11) 0.0272(10) -0.0120(9) 0.0031(8) -0.0090(8)
C(16) 0.0187(9) 0.0213(9) 0.0215(9) -0.0014(7) 0.0027(7) -0.0047(7)
C(17) 0.0268(11) 0.0302(11) 0.0374(13) -0.0048(9) -0.0060(9) -0.0078(9)
C(18) 0.0235(11) 0.0402(14) 0.0543(16) -0.0040(10) -0.0087(11) -0.0025(12)
C(19) 0.0282(12) 0.0300(12) 0.0500(16) 0.0039(10) 0.0029(11) 0.0016(11)
C(20) 0.0403(14) 0.0214(11) 0.0429(14) -0.0013(10) 0.0015(11) -0.0042(9)
C(21) 0.0316(11) 0.0246(10) 0.0284(11) -0.0081(9) 0.0020(9) -0.0046(8)
C(22) 0.0265(10) 0.0227(10) 0.0265(10) -0.0110(8) 0.0063(8) -0.0045(8)
C(23) 0.0447(14) 0.0371(13) 0.0428(14) -0.0246(12) 0.0219(11) -0.0136(11)
C(24) 0.0537(17) 0.0424(15) 0.0595(18) -0.0352(14) 0.0299(14) -0.0171(13)
C(25) 0.0585(18) 0.0371(14) 0.0639(19) -0.0349(13) 0.0262(14) -0.0210(13)
C(26) 0.0496(15) 0.0316(12) 0.0457(15) -0.0251(12) 0.0225(12) -0.0197(10)
C(27) 0.0277(10) 0.0222(10) 0.0291(11) -0.0121(8) 0.0086(8) -0.0067(8)
C(28) 0.0239(9) 0.0171(9) 0.0246(10) -0.0051(7) 0.0001(7) -0.0081(7)
C(29) 0.0354(12) 0.0256(11) 0.0332(12) -0.0063(9) 0.0003(9) -0.0043(9)
C(30) 0.0452(16) 0.0209(11) 0.0629(19) 0.0022(11) -0.0089(13) -0.0075(11)
C(31) 0.0295(13) 0.0303(13) 0.072(2) -0.0000(10) 0.0021(12) -0.0220(13)
C(32) 0.0276(12) 0.0383(13) 0.0542(16) -0.0111(10) 0.0148(11) -0.0225(12)
C(33) 0.0286(11) 0.0248(10) 0.0379(12) -0.0087(9) 0.0092(9) -0.0101(9)
C(34) 0.0226(10) 0.0226(9) 0.0262(10) -0.0093(8) -0.0008(8) -0.0058(8)
C(35) 0.0245(11) 0.0301(11) 0.0349(12) -0.0085(9) 0.0014(9) -0.0093(9)
C(36) 0.0254(11) 0.0415(13) 0.0428(14) -0.0098(10) -0.0053(10) -0.0050(11)
C(37) 0.0410(15) 0.0605(18) 0.0406(15) -0.0188(13) -0.0118(11) -0.0134(13)
C(38) 0.0481(16) 0.0605(18) 0.0406(15) -0.0127(14) -0.0043(12) -0.0263(13)
C(39) 0.0348(13) 0.0357(12) 0.0366(13) -0.0054(10) -0.0051(10) -0.0163(10)
C(40) 0.0222(9) 0.0175(9) 0.0242(10) -0.0075(7) -0.0008(7) -0.0023(7)
C(41) 0.0380(12) 0.0224(10) 0.0244(10) -0.0095(9) 0.0003(9) -0.0043(8)
C(42) 0.0522(16) 0.0229(11) 0.0375(13) -0.0091(10) 0.0013(11) -0.0126(9)
C(43) 0.0459(14) 0.0179(10) 0.0475(15) -0.0117(10) -0.0008(11) -0.0029(9)
C(44) 0.0327(11) 0.0241(10) 0.0306(11) -0.0114(9) 0.0015(9) 0.0039(8)
C(45) 0.0258(10) 0.0242(10) 0.0258(10) -0.0103(8) 0.0027(8) -0.0019(8)
C(46) 0.0200(9) 0.0236(9) 0.0177(9) -0.0093(8) 0.0035(7) -0.0065(7)
C(47) 0.0273(10) 0.0224(10) 0.0255(10) -0.0119(8) 0.0024(8) -0.0027(8)
C(48) 0.0286(11) 0.0274(11) 0.0365(12) -0.0054(9) -0.0019(9) -0.0036(9)
C(49) 0.0209(10) 0.0402(13) 0.0390(13) -0.0086(9) -0.0008(9) -0.0051(10)
C(50) 0.0247(11) 0.0390(12) 0.0314(11) -0.0176(9) 0.0031(8) -0.0047(9)
C(51) 0.0261(10) 0.0270(10) 0.0210(9) -0.0130(8) 0.0009(7) -0.0025(7)
C(52) 0.0287(10) 0.0189(9) 0.0165(9) -0.0116(8) 0.0005(7) -0.0024(7)
C(53) 0.0265(10) 0.0267(10) 0.0249(10) -0.0101(8) 0.0002(8) -0.0044(8)
C(54) 0.0392(13) 0.0322(12) 0.0289(12) -0.0134(10) -0.0095(9) -0.0012(9)
C(55) 0.0554(16) 0.0306(12) 0.0213(10) -0.0172(11) -0.0067(10) -0.0061(8)
C(56) 0.0432(13) 0.0326(12) 0.0250(11) -0.0159(10) 0.0079(9) -0.0107(9)
C(57) 0.0274(10) 0.0276(10) 0.0220(10) -0.0122(8) 0.0046(8) -0.0064(8)

loop_
_atom_type_symbol
_atom_type_description
_atom_type_scat_dispersion_real
_atom_type_scat_dispersion_imag
_atom_type_scat_source
C C 0.003 0.002
;
International Tables for Crystallography
(1992, Vol. C, Tables 4.2.6.8 and 6.1.1.4)
;
H H 0.000 0.000
;
International Tables for Crystallography
(1992, Vol. C, Table 6.1.1.4)
;
O O 0.011 0.006
;
International Tables for Crystallography
(1992, Vol. C, Tables 4.2.6.8 and 6.1.1.4)
;
P P 0.102 0.094
;
International Tables for Crystallography
(1992, Vol. C, Tables 4.2.6.8 and 6.1.1.4)
;
Rh Rh -1.118 0.919
;
International Tables for Crystallography
(1992, Vol. C, Tables 4.2.6.8 and 6.1.1.4)
;
Si Si 0.082 0.070
;
International Tables for Crystallography
(1992, Vol. C, Tables 4.2.6.8 and 6.1.1.4)
;

loop_
_geom_angle_atom_site_label_1
_geom_angle_atom_site_label_2
_geom_angle_atom_site_label_3
_geom_angle
_geom_angle_publ_flag
P(1) Rh(1) P(2) 117.469(17) yes
P(1) Rh(1) P(3) 98.235(18) yes
P(1) Rh(1) Si(1) 83.154(19) yes
P(1) Rh(1) C(1) 119.91(7) yes
P(2) Rh(1) P(3) 100.417(19) yes
P(2) Rh(1) Si(1) 83.84(2) yes
P(2) Rh(1) C(1) 119.15(8) yes
P(3) Rh(1) Si(1) 174.163(17) yes
P(3) Rh(1) C(1) 90.07(7) yes
Si(1) Rh(1) C(1) 84.34(7) yes
Rh(1) P(1) C(9) 111.69(7) yes
Rh(1) P(1) C(10) 113.43(6) yes
Rh(1) P(1) C(16) 125.28(7) yes
C(9) P(1) C(10) 101.87(10) yes
C(9) P(1) C(16) 98.64(8) yes
C(10) P(1) C(16) 102.73(10) yes
Rh(1) P(2) C(27) 111.10(7) yes
Rh(1) P(2) C(28) 122.40(8) yes
Rh(1) P(2) C(34) 118.21(7) yes
C(27) P(2) C(28) 103.44(9) yes
C(27) P(2) C(34) 97.66(11) yes
C(28) P(2) C(34) 100.40(9) yes
Rh(1) P(3) C(40) 115.49(6) yes
Rh(1) P(3) C(46) 118.57(6) yes
Rh(1) P(3) C(52) 115.64(8) yes
C(40) P(3) C(46) 102.60(10) yes
C(40) P(3) C(52) 99.29(9) yes
C(46) P(3) C(52) 102.54(9) yes
Rh(1) Si(1) C(2) 121.59(7) yes
Rh(1) Si(1) C(4) 109.49(7) yes
Rh(1) Si(1) C(22) 108.86(7) yes
C(2) Si(1) C(4) 101.80(9) yes
C(2) Si(1) C(22) 104.67(11) yes
C(4) Si(1) C(22) 109.94(9) yes
Rh(1) C(1) O(1) 178.57(19) yes
Si(1) C(2) C(3) 117.96(18) yes
Si(1) C(4) C(5) 123.79(19) yes
Si(1) C(4) C(9) 118.41(15) yes
C(5) C(4) C(9) 117.7(2) yes
C(4) C(5) C(6) 121.5(2) yes
C(5) C(6) C(7) 119.7(2) yes
C(6) C(7) C(8) 120.0(2) yes
C(7) C(8) C(9) 120.2(2) yes
P(1) C(9) C(4) 116.46(16) yes
P(1) C(9) C(8) 122.56(19) yes
C(4) C(9) C(8) 121.0(2) yes
P(1) C(10) C(11) 119.22(18) yes
P(1) C(10) C(15) 121.81(16) yes
C(11) C(10) C(15) 118.5(2) yes
C(10) C(11) C(12) 120.6(2) yes
C(11) C(12) C(13) 120.3(2) yes
C(12) C(13) C(14) 119.7(2) yes
C(13) C(14) C(15) 120.4(2) yes
C(10) C(15) C(14) 120.5(2) yes
P(1) C(16) C(17) 124.51(17) yes
P(1) C(16) C(21) 116.78(18) yes
C(17) C(16) C(21) 118.52(18) yes
C(16) C(17) C(18) 120.6(2) yes
C(17) C(18) C(19) 120.2(2) yes
C(18) C(19) C(20) 119.5(2) yes
C(19) C(20) C(21) 120.4(2) yes
C(16) C(21) C(20) 120.9(2) yes
Si(1) C(22) C(23) 123.20(18) yes
Si(1) C(22) C(27) 118.47(18) yes
C(23) C(22) C(27) 117.9(2) yes
C(22) C(23) C(24) 121.3(2) yes
C(23) C(24) C(25) 120.4(3) yes
C(24) C(25) C(26) 119.1(3) yes
C(25) C(26) C(27) 120.7(2) yes
P(2) C(27) C(22) 117.59(19) yes
P(2) C(27) C(26) 121.72(18) yes
C(22) C(27) C(26) 120.4(2) yes
P(2) C(28) C(29) 123.29(17) yes
P(2) C(28) C(33) 118.37(14) yes
C(29) C(28) C(33) 118.08(18) yes
C(28) C(29) C(30) 120.2(2) yes
C(29) C(30) C(31) 120.7(2) yes
C(30) C(31) C(32) 120.0(2) yes
C(31) C(32) C(33) 119.9(2) yes
C(28) C(33) C(32) 121.1(2) yes
P(2) C(34) C(35) 116.94(18) yes
P(2) C(34) C(39) 125.22(15) yes
C(35) C(34) C(39) 117.7(2) yes
C(34) C(35) C(36) 120.7(2) yes
C(35) C(36) C(37) 120.7(2) yes
C(36) C(37) C(38) 119.2(2) yes
C(37) C(38) C(39) 120.5(2) yes
C(34) C(39) C(38) 121.1(2) yes
P(3) C(40) C(41) 119.79(15) yes
P(3) C(40) C(45) 121.59(16) yes
C(41) C(40) C(45) 118.6(2) yes
C(40) C(41) C(42) 120.6(2) yes
C(41) C(42) C(43) 120.1(2) yes
C(42) C(43) C(44) 120.0(2) yes
C(43) C(44) C(45) 119.7(2) yes
C(40) C(45) C(44) 121.0(2) yes
P(3) C(46) C(47) 117.33(18) yes
P(3) C(46) C(51) 124.09(14) yes
C(47) C(46) C(51) 118.57(19) yes
C(46) C(47) C(48) 120.9(2) yes
C(47) C(48) C(49) 119.7(2) yes
C(48) C(49) C(50) 120.1(2) yes
C(49) C(50) C(51) 120.1(2) yes
C(46) C(51) C(50) 120.59(19) yes
P(3) C(52) C(53) 117.59(15) yes
P(3) C(52) C(57) 123.35(18) yes
C(53) C(52) C(57) 119.0(2) yes
C(52) C(53) C(54) 120.4(2) yes
C(53) C(54) C(55) 120.4(2) yes
C(54) C(55) C(56) 119.9(2) yes
C(55) C(56) C(57) 120.0(2) yes
C(52) C(57) C(56) 120.3(2) yes
Si(1) C(2) H(1) 107.4 no
Si(1) C(2) H(2) 107.3 no
C(3) C(2) H(1) 107.4 no
C(3) C(2) H(2) 107.1 no
H(1) C(2) H(2) 109.5 no
C(2) C(3) H(3) 109.6 no
C(2) C(3) H(4) 109.9 no
C(2) C(3) H(5) 108.9 no
H(3) C(3) H(4) 109.5 no
H(3) C(3) H(5) 109.5 no
H(4) C(3) H(5) 109.5 no
C(4) C(5) H(6) 119.3 no
C(6) C(5) H(6) 119.2 no
C(5) C(6) H(7) 120.1 no
C(7) C(6) H(7) 120.2 no
C(6) C(7) H(8) 119.9 no
C(8) C(7) H(8) 120.2 no
C(7) C(8) H(9) 120.0 no
C(9) C(8) H(9) 119.9 no
C(10) C(11) H(10) 119.5 no
C(12) C(11) H(10) 120.0 no
C(11) C(12) H(11) 119.6 no
C(13) C(12) H(11) 120.1 no
C(12) C(13) H(12) 120.2 no
C(14) C(13) H(12) 120.1 no
C(13) C(14) H(13) 120.0 no
C(15) C(14) H(13) 119.5 no
C(10) C(15) H(14) 119.5 no
C(14) C(15) H(14) 120.0 no
C(16) C(17) H(15) 119.6 no
C(18) C(17) H(15) 119.8 no
C(17) C(18) H(16) 120.0 no
C(19) C(18) H(16) 119.8 no
C(18) C(19) H(17) 120.2 no
C(20) C(19) H(17) 120.3 no
C(19) C(20) H(18) 119.5 no
C(21) C(20) H(18) 120.1 no
C(16) C(21) H(19) 119.6 no
C(20) C(21) H(19) 119.5 no
C(22) C(23) H(20) 119.0 no
C(24) C(23) H(20) 119.7 no
C(23) C(24) H(21) 119.5 no
C(25) C(24) H(21) 120.1 no
C(24) C(25) H(22) 120.7 no
C(26) C(25) H(22) 120.2 no
C(25) C(26) H(23) 120.1 no
C(27) C(26) H(23) 119.2 no
C(28) C(29) H(24) 119.9 no
C(30) C(29) H(24) 119.9 no
C(29) C(30) H(25) 119.4 no
C(31) C(30) H(25) 119.9 no
C(30) C(31) H(26) 119.8 no
C(32) C(31) H(26) 120.2 no
C(31) C(32) H(27) 120.1 no
C(33) C(32) H(27) 120.0 no
C(28) C(33) H(28) 119.3 no
C(32) C(33) H(28) 119.7 no
C(34) C(35) H(29) 119.3 no
C(36) C(35) H(29) 120.0 no
C(35) C(36) H(30) 119.4 no
C(37) C(36) H(30) 119.9 no
C(36) C(37) H(31) 120.5 no
C(38) C(37) H(31) 120.3 no
C(37) C(38) H(32) 119.7 no
C(39) C(38) H(32) 119.7 no
C(34) C(39) H(33) 119.2 no
C(38) C(39) H(33) 119.7 no
C(40) C(41) H(34) 119.6 no
C(42) C(41) H(34) 119.7 no
C(41) C(42) H(35) 120.0 no
C(43) C(42) H(35) 119.9 no
C(42) C(43) H(36) 120.0 no
C(44) C(43) H(36) 120.0 no
C(43) C(44) H(37) 120.3 no
C(45) C(44) H(37) 120.1 no
C(40) C(45) H(38) 119.3 no
C(44) C(45) H(38) 119.7 no
C(46) C(47) H(39) 119.3 no
C(48) C(47) H(39) 119.8 no
C(47) C(48) H(40) 119.8 no
C(49) C(48) H(40) 120.5 no
C(48) C(49) H(41) 120.1 no
C(50) C(49) H(41) 119.8 no
C(49) C(50) H(42) 119.9 no
C(51) C(50) H(42) 120.0 no
C(46) C(51) H(43) 119.8 no
C(50) C(51) H(43) 119.6 no
C(52) C(53) H(44) 119.6 no
C(54) C(53) H(44) 119.9 no
C(53) C(54) H(45) 119.7 no
C(55) C(54) H(45) 119.9 no
C(54) C(55) H(46) 120.0 no
C(56) C(55) H(46) 120.0 no
C(55) C(56) H(47) 120.0 no
C(57) C(56) H(47) 120.0 no
C(52) C(57) H(48) 119.8 no
C(56) C(57) H(48) 119.9 no

loop_
_geom_bond_atom_site_label_1
_geom_bond_atom_site_label_2
_geom_bond_distance
_geom_bond_publ_flag
Rh(1) P(1) 2.3569(5) yes
Rh(1) P(2) 2.3625(5) yes
Rh(1) P(3) 2.3851(5) yes
Rh(1) Si(1) 2.3548(5) yes
Rh(1) C(1) 1.8645(18) yes
P(1) C(9) 1.842(2) yes
P(1) C(10) 1.835(2) yes
P(1) C(16) 1.8448(18) yes
P(2) C(27) 1.838(2) yes
P(2) C(28) 1.8419(19) yes
P(2) C(34) 1.847(2) yes
P(3) C(40) 1.844(2) yes
P(3) C(46) 1.834(2) yes
P(3) C(52) 1.838(2) yes
Si(1) C(2) 1.891(2) yes
Si(1) C(4) 1.892(2) yes
Si(1) C(22) 1.902(2) yes
O(1) C(1) 1.155(2) yes
C(2) C(3) 1.528(4) yes
C(4) C(5) 1.406(3) yes
C(4) C(9) 1.400(3) yes
C(5) C(6) 1.390(3) yes
C(6) C(7) 1.384(4) yes
C(7) C(8) 1.392(3) yes
C(8) C(9) 1.390(3) yes
C(10) C(11) 1.401(2) yes
C(10) C(15) 1.397(3) yes
C(11) C(12) 1.384(4) yes
C(12) C(13) 1.384(4) yes
C(13) C(14) 1.383(3) yes
C(14) C(15) 1.385(4) yes
C(16) C(17) 1.387(3) yes
C(16) C(21) 1.383(3) yes
C(17) C(18) 1.394(3) yes
C(18) C(19) 1.381(4) yes
C(19) C(20) 1.375(4) yes
C(20) C(21) 1.389(3) yes
C(22) C(23) 1.401(4) yes
C(22) C(27) 1.393(3) yes
C(23) C(24) 1.385(4) yes
C(24) C(25) 1.384(4) yes
C(25) C(26) 1.386(4) yes
C(26) C(27) 1.400(4) yes
C(28) C(29) 1.399(2) yes
C(28) C(33) 1.396(3) yes
C(29) C(30) 1.388(3) yes
C(30) C(31) 1.371(4) yes
C(31) C(32) 1.379(3) yes
C(32) C(33) 1.383(3) yes
C(34) C(35) 1.399(2) yes
C(34) C(39) 1.398(3) yes
C(35) C(36) 1.386(4) yes
C(36) C(37) 1.381(4) yes
C(37) C(38) 1.380(3) yes
C(38) C(39) 1.381(4) yes
C(40) C(41) 1.386(3) yes
C(40) C(45) 1.393(2) yes
C(41) C(42) 1.394(3) yes
C(42) C(43) 1.381(3) yes
C(43) C(44) 1.385(3) yes
C(44) C(45) 1.388(3) yes
C(46) C(47) 1.396(2) yes
C(46) C(51) 1.390(3) yes
C(47) C(48) 1.387(3) yes
C(48) C(49) 1.384(4) yes
C(49) C(50) 1.383(3) yes
C(50) C(51) 1.389(3) yes
C(52) C(53) 1.398(3) yes
C(52) C(57) 1.391(2) yes
C(53) C(54) 1.382(3) yes
C(54) C(55) 1.383(3) yes
C(55) C(56) 1.385(3) yes
C(56) C(57) 1.397(3) yes
C(2) H(1) 0.950 no
C(2) H(2) 0.950 no
C(3) H(3) 0.950 no
C(3) H(4) 0.950 no
C(3) H(5) 0.950 no
C(5) H(6) 0.950 no
C(6) H(7) 0.950 no
C(7) H(8) 0.950 no
C(8) H(9) 0.950 no
C(11) H(10) 0.950 no
C(12) H(11) 0.950 no
C(13) H(12) 0.950 no
C(14) H(13) 0.950 no
C(15) H(14) 0.950 no
C(17) H(15) 0.950 no
C(18) H(16) 0.950 no
C(19) H(17) 0.950 no
C(20) H(18) 0.950 no
C(21) H(19) 0.950 no
C(23) H(20) 0.950 no
C(24) H(21) 0.950 no
C(25) H(22) 0.950 no
C(26) H(23) 0.950 no
C(29) H(24) 0.950 no
C(30) H(25) 0.950 no
C(31) H(26) 0.950 no
C(32) H(27) 0.950 no
C(33) H(28) 0.950 no
C(35) H(29) 0.950 no
C(36) H(30) 0.950 no
C(37) H(31) 0.950 no
C(38) H(32) 0.950 no
C(39) H(33) 0.950 no
C(41) H(34) 0.950 no
C(42) H(35) 0.950 no
C(43) H(36) 0.950 no
C(44) H(37) 0.950 no
C(45) H(38) 0.950 no
C(47) H(39) 0.950 no
C(48) H(40) 0.950 no
C(49) H(41) 0.950 no
C(50) H(42) 0.950 no
C(51) H(43) 0.950 no
C(53) H(44) 0.950 no
C(54) H(45) 0.950 no
C(55) H(46) 0.950 no
C(56) H(47) 0.950 no
C(57) H(48) 0.950 no

loop_
_geom_contact_atom_site_label_1
_geom_contact_atom_site_label_2
_geom_contact_distance
_geom_contact_site_symmetry_2
Rh(1) O(1) 3.0195(15) .
Rh(1) C(4) 3.478(2) .
Rh(1) C(9) 3.487(2) .
Rh(1) C(10) 3.516(2) .
Rh(1) C(22) 3.472(2) .
Rh(1) C(27) 3.477(2) .
Rh(1) C(40) 3.589(2) .
Rh(1) C(52) 3.5862(19) .
P(1) P(3) 3.5853(6) .
P(1) Si(1) 3.1268(8) .
P(1) C(4) 2.767(2) .
P(1) C(8) 2.844(2) .
P(1) C(11) 2.800(2) .
P(1) C(15) 2.832(2) .
P(1) C(17) 2.869(2) .
P(1) C(21) 2.760(2) .
P(2) Si(1) 3.1517(7) .
P(2) C(22) 2.773(2) .
P(2) C(26) 2.836(3) .
P(2) C(29) 2.860(2) .
P(2) C(33) 2.790(2) .
P(2) C(35) 2.776(2) .
P(2) C(39) 2.888(3) .
P(3) P(1) 3.5853(6) .
P(3) C(1) 3.029(2) .
P(3) C(41) 2.804(2) .
P(3) C(45) 2.835(2) .
P(3) C(47) 2.769(2) .
P(3) C(51) 2.856(2) .
P(3) C(53) 2.777(2) .
P(3) C(57) 2.850(2) .
Si(1) P(1) 3.1268(8) .
Si(1) P(2) 3.1517(7) .
Si(1) C(1) 2.856(2) .
Si(1) C(3) 2.937(2) .
Si(1) C(5) 2.918(2) .
Si(1) C(9) 2.840(2) .
Si(1) C(23) 2.915(3) .
Si(1) C(27) 2.843(2) .
O(1) Rh(1) 3.0195(15) .
O(1) C(2) 3.379(3) .
O(1) C(3) 3.389(4) .
O(1) C(6) 3.422(3) 2_567
O(1) C(41) 3.391(3) .
O(1) C(54) 3.569(3) 2_566
C(1) P(3) 3.029(2) .
C(1) Si(1) 2.856(2) .
C(1) C(2) 3.172(3) .
C(1) C(3) 3.466(4) .
C(1) C(40) 3.330(3) .
C(1) C(41) 3.244(3) .
C(2) O(1) 3.379(3) .
C(2) C(1) 3.172(3) .
C(2) C(4) 2.936(3) .
C(2) C(5) 3.337(3) .
C(2) C(22) 3.003(3) .
C(2) C(23) 3.406(3) .
C(3) Si(1) 2.937(2) .
C(3) O(1) 3.389(4) .
C(3) C(1) 3.466(4) .
C(3) C(22) 3.436(3) .
C(3) C(50) 3.534(4) 1_455
C(4) Rh(1) 3.478(2) .
C(4) P(1) 2.767(2) .
C(4) C(2) 2.936(3) .
C(4) C(6) 2.439(3) .
C(4) C(7) 2.810(3) .
C(4) C(8) 2.429(3) .
C(4) C(22) 3.107(3) .
C(5) Si(1) 2.918(2) .
C(5) C(2) 3.337(3) .
C(5) C(7) 2.399(4) .
C(5) C(8) 2.769(4) .
C(5) C(9) 2.401(3) .
C(6) O(1) 3.422(3) 2_567
C(6) C(4) 2.439(3) .
C(6) C(8) 2.403(3) .
C(6) C(9) 2.782(3) .
C(7) C(4) 2.810(3) .
C(7) C(5) 2.399(4) .
C(7) C(9) 2.411(3) .
C(8) P(1) 2.844(2) .
C(8) C(4) 2.429(3) .
C(8) C(5) 2.769(4) .
C(8) C(6) 2.403(3) .
C(8) C(10) 3.270(3) .
C(8) C(11) 3.332(3) .
C(8) C(16) 3.238(2) .
C(8) C(17) 3.479(3) .
C(9) Rh(1) 3.487(2) .
C(9) Si(1) 2.840(2) .
C(9) C(5) 2.401(3) .
C(9) C(6) 2.782(3) .
C(9) C(7) 2.411(3) .
C(9) C(10) 2.855(3) .
C(9) C(11) 3.114(3) .
C(9) C(16) 2.796(2) .
C(9) C(17) 3.560(3) .
C(9) C(21) 3.523(2) .
C(10) Rh(1) 3.516(2) .
C(10) C(8) 3.270(3) .
C(10) C(9) 2.855(3) .
C(10) C(12) 2.418(3) .
C(10) C(13) 2.794(4) .
C(10) C(14) 2.415(4) .
C(10) C(16) 2.875(2) .
C(10) C(17) 3.143(2) .
C(10) C(41) 3.462(2) .
C(11) P(1) 2.800(2) .
C(11) C(8) 3.332(3) .
C(11) C(9) 3.114(3) .
C(11) C(13) 2.401(4) .
C(11) C(14) 2.768(3) .
C(11) C(15) 2.404(3) .
C(11) C(41) 3.563(3) .
C(12) C(10) 2.418(3) .
C(12) C(14) 2.393(3) .
C(12) C(15) 2.771(3) .
C(13) C(10) 2.794(4) .
C(13) C(11) 2.401(4) .
C(13) C(15) 2.403(3) .
C(13) C(17) 3.593(4) 2_667
C(13) C(42) 3.596(3) .
C(14) C(10) 2.415(4) .
C(14) C(11) 2.768(3) .
C(14) C(12) 2.393(3) .
C(14) C(41) 3.504(3) .
C(15) P(1) 2.832(2) .
C(15) C(11) 2.404(3) .
C(15) C(12) 2.771(3) .
C(15) C(13) 2.403(3) .
C(15) C(16) 3.261(3) .
C(15) C(17) 3.167(3) .
C(15) C(41) 3.432(3) .
C(15) C(46) 3.408(3) .
C(15) C(51) 3.503(3) .
C(16) C(8) 3.238(2) .
C(16) C(9) 2.796(2) .
C(16) C(10) 2.875(2) .
C(16) C(15) 3.261(3) .
C(16) C(18) 2.416(3) .
C(16) C(19) 2.794(2) .
C(16) C(20) 2.411(3) .
C(16) C(47) 3.289(3) .
C(17) P(1) 2.869(2) .
C(17) C(8) 3.479(3) .
C(17) C(9) 3.560(3) .
C(17) C(10) 3.143(2) .
C(17) C(13) 3.593(4) 2_667
C(17) C(15) 3.167(3) .
C(17) C(19) 2.406(3) .
C(17) C(20) 2.759(4) .
C(17) C(21) 2.382(4) .
C(18) C(16) 2.416(3) .
C(18) C(20) 2.381(4) .
C(18) C(21) 2.757(4) .
C(19) C(16) 2.794(2) .
C(19) C(17) 2.406(3) .
C(19) C(21) 2.398(3) .
C(19) C(21) 3.493(3) 2_657
C(20) C(16) 2.411(3) .
C(20) C(17) 2.759(4) .
C(20) C(18) 2.381(4) .
C(20) C(20) 3.389(4) 2_657
C(20) C(21) 3.492(3) 2_657
C(21) P(1) 2.760(2) .
C(21) C(9) 3.523(2) .
C(21) C(17) 2.382(4) .
C(21) C(18) 2.757(4) .
C(21) C(19) 2.398(3) .
C(21) C(19) 3.493(3) 2_657
C(21) C(20) 3.492(3) 2_657
C(21) C(29) 3.429(4) .
C(21) C(47) 3.338(3) .
C(22) Rh(1) 3.472(2) .
C(22) P(2) 2.773(2) .
C(22) C(2) 3.003(3) .
C(22) C(3) 3.436(3) .
C(22) C(4) 3.107(3) .
C(22) C(24) 2.429(4) .
C(22) C(25) 2.815(4) .
C(22) C(26) 2.424(3) .
C(23) Si(1) 2.915(3) .
C(23) C(2) 3.406(3) .
C(23) C(25) 2.403(4) .
C(23) C(26) 2.759(3) .
C(23) C(27) 2.394(3) .
C(24) C(22) 2.429(4) .
C(24) C(26) 2.388(4) .
C(24) C(27) 2.775(4) .
C(25) C(22) 2.815(4) .
C(25) C(23) 2.403(4) .
C(25) C(27) 2.422(4) .
C(26) P(2) 2.836(3) .
C(26) C(22) 2.424(3) .
C(26) C(23) 2.759(3) .
C(26) C(24) 2.388(4) .
C(26) C(28) 3.313(4) .
C(26) C(29) 3.266(4) .
C(26) C(34) 3.162(3) .
C(27) Rh(1) 3.477(2) .
C(27) Si(1) 2.843(2) .
C(27) C(23) 2.394(3) .
C(27) C(24) 2.775(4) .
C(27) C(25) 2.422(4) .
C(27) C(28) 2.889(3) .
C(27) C(29) 3.153(3) .
C(27) C(34) 2.774(3) .
C(27) C(35) 3.331(3) .
C(28) C(26) 3.313(4) .
C(28) C(27) 2.889(3) .
C(28) C(30) 2.416(2) .
C(28) C(31) 2.791(3) .
C(28) C(32) 2.420(3) .
C(28) C(34) 2.834(2) .
C(28) C(39) 3.061(3) .
C(29) P(2) 2.860(2) .
C(29) C(21) 3.429(4) .
C(29) C(26) 3.266(4) .
C(29) C(27) 3.153(3) .
C(29) C(31) 2.397(3) .
C(29) C(32) 2.769(3) .
C(29) C(33) 2.397(3) .
C(30) C(28) 2.416(2) .
C(30) C(32) 2.381(4) .
C(30) C(33) 2.755(3) .
C(31) C(28) 2.791(3) .
C(31) C(29) 2.397(3) .
C(31) C(33) 2.391(3) .
C(31) C(56) 3.492(4) 2_656
C(32) C(28) 2.420(3) .
C(32) C(29) 2.769(3) .
C(32) C(30) 2.381(4) .
C(32) C(47) 3.594(4) .
C(33) P(2) 2.790(2) .
C(33) C(29) 2.397(3) .
C(33) C(30) 2.755(3) .
C(33) C(31) 2.391(3) .
C(33) C(34) 3.285(3) .
C(33) C(39) 3.143(3) .
C(33) C(47) 3.265(4) .
C(34) C(26) 3.162(3) .
C(34) C(27) 2.774(3) .
C(34) C(28) 2.834(2) .
C(34) C(33) 3.285(3) .
C(34) C(36) 2.420(3) .
C(34) C(37) 2.805(4) .
C(34) C(38) 2.420(4) .
C(34) C(53) 3.308(3) .
C(35) P(2) 2.776(2) .
C(35) C(27) 3.331(3) .
C(35) C(37) 2.405(4) .
C(35) C(38) 2.763(4) .
C(35) C(39) 2.393(3) .
C(35) C(53) 3.275(3) .
C(36) C(34) 2.420(3) .
C(36) C(38) 2.382(3) .
C(36) C(39) 2.756(3) .
C(37) C(34) 2.805(4) .
C(37) C(35) 2.405(4) .
C(37) C(39) 2.398(3) .
C(37) C(44) 3.592(4) 2_566
C(38) C(34) 2.420(4) .
C(38) C(35) 2.763(4) .
C(38) C(36) 2.382(3) .
C(39) P(2) 2.888(3) .
C(39) C(28) 3.061(3) .
C(39) C(33) 3.143(3) .
C(39) C(35) 2.393(3) .
C(39) C(36) 2.756(3) .
C(39) C(37) 2.398(3) .
C(40) Rh(1) 3.589(2) .
C(40) C(1) 3.330(3) .
C(40) C(42) 2.416(3) .
C(40) C(43) 2.792(3) .
C(40) C(44) 2.421(3) .
C(40) C(46) 2.871(2) .
C(40) C(51) 3.106(2) .
C(40) C(52) 2.806(3) .
C(40) C(53) 3.380(3) .
C(41) P(3) 2.804(2) .
C(41) O(1) 3.391(3) .
C(41) C(1) 3.244(3) .
C(41) C(10) 3.462(2) .
C(41) C(11) 3.563(3) .
C(41) C(14) 3.504(3) .
C(41) C(15) 3.432(3) .
C(41) C(43) 2.404(3) .
C(41) C(44) 2.772(3) .
C(41) C(45) 2.390(3) .
C(42) C(13) 3.596(3) .
C(42) C(40) 2.416(3) .
C(42) C(44) 2.395(3) .
C(42) C(45) 2.763(3) .
C(43) C(40) 2.792(3) .
C(43) C(41) 2.404(3) .
C(43) C(45) 2.398(3) .
C(44) C(37) 3.592(4) 2_566
C(44) C(40) 2.421(3) .
C(44) C(41) 2.772(3) .
C(44) C(42) 2.395(3) .
C(44) C(57) 3.549(3) 2_666
C(45) P(3) 2.835(2) .
C(45) C(41) 2.390(3) .
C(45) C(42) 2.763(3) .
C(45) C(43) 2.398(3) .
C(45) C(46) 3.563(2) .
C(45) C(51) 3.415(2) .
C(45) C(52) 3.010(3) .
C(45) C(53) 3.470(3) .
C(46) C(15) 3.408(3) .
C(46) C(40) 2.871(2) .
C(46) C(45) 3.563(2) .
C(46) C(48) 2.421(2) .
C(46) C(49) 2.790(3) .
C(46) C(50) 2.414(3) .
C(46) C(52) 2.865(3) .
C(46) C(57) 3.067(3) .
C(47) P(3) 2.769(2) .
C(47) C(16) 3.289(3) .
C(47) C(21) 3.338(3) .
C(47) C(32) 3.594(4) .
C(47) C(33) 3.265(4) .
C(47) C(49) 2.396(3) .
C(47) C(50) 2.765(3) .
C(47) C(51) 2.396(3) .
C(48) C(46) 2.421(2) .
C(48) C(50) 2.398(3) .
C(48) C(51) 2.774(3) .
C(49) C(46) 2.790(3) .
C(49) C(47) 2.396(3) .
C(49) C(51) 2.402(2) .
C(50) C(3) 3.534(4) 1_655
C(50) C(46) 2.414(3) .
C(50) C(47) 2.765(3) .
C(50) C(48) 2.398(3) .
C(51) P(3) 2.856(2) .
C(51) C(15) 3.503(3) .
C(51) C(40) 3.106(2) .
C(51) C(45) 3.415(2) .
C(51) C(47) 2.396(3) .
C(51) C(48) 2.774(3) .
C(51) C(49) 2.402(2) .
C(52) Rh(1) 3.5862(19) .
C(52) C(40) 2.806(3) .
C(52) C(45) 3.010(3) .
C(52) C(46) 2.865(3) .
C(52) C(54) 2.413(3) .
C(52) C(55) 2.790(3) .
C(52) C(56) 2.418(3) .
C(53) P(3) 2.777(2) .
C(53) C(34) 3.308(3) .
C(53) C(35) 3.275(3) .
C(53) C(40) 3.380(3) .
C(53) C(45) 3.470(3) .
C(53) C(55) 2.400(3) .
C(53) C(56) 2.774(3) .
C(53) C(57) 2.403(3) .
C(54) O(1) 3.569(3) 2_566
C(54) C(52) 2.413(3) .
C(54) C(56) 2.396(3) .
C(54) C(57) 2.772(3) .
C(55) C(52) 2.790(3) .
C(55) C(53) 2.400(3) .
C(55) C(57) 2.408(3) .
C(56) C(31) 3.492(4) 2_656
C(56) C(52) 2.418(3) .
C(56) C(53) 2.774(3) .
C(56) C(54) 2.396(3) .
C(57) P(3) 2.850(2) .
C(57) C(44) 3.549(3) 2_666
C(57) C(46) 3.067(3) .
C(57) C(53) 2.403(3) .
C(57) C(54) 2.772(3) .
C(57) C(55) 2.408(3) .
Rh(1) H(19) 3.488 .
Rh(1) H(29) 3.415 .
Rh(1) H(34) 3.277 .
Rh(1) H(39) 3.341 .
Rh(1) H(44) 3.455 .
P(1) H(9) 2.947 .
P(1) H(10) 2.874 .
P(1) H(14) 2.930 .
P(1) H(15) 2.985 .
P(1) H(19) 2.808 .
P(1) H(34) 3.505 .
P(1) H(39) 3.364 .
P(2) H(19) 3.273 .
P(2) H(23) 2.925 .
P(2) H(24) 2.973 .
P(2) H(28) 2.850 .
P(2) H(29) 2.823 .
P(2) H(33) 3.005 .
P(2) H(39) 3.478 .
P(3) H(28) 3.458 .
P(3) H(34) 2.880 .
P(3) H(38) 2.921 .
P(3) H(39) 2.820 .
P(3) H(43) 2.972 .
P(3) H(44) 2.836 .
P(3) H(48) 2.961 .
Si(1) H(1) 2.357 .
Si(1) H(2) 2.356 .
Si(1) H(3) 3.324 .
Si(1) H(5) 2.902 .
Si(1) H(6) 3.018 .
Si(1) H(20) 3.003 .
O(1) H(2) 2.934 .
O(1) H(3) 2.681 .
O(1) H(7) 2.893 2_567
O(1) H(8) 3.488 2_567
O(1) H(29) 3.436 .
O(1) H(31) 3.377 2_566
O(1) H(34) 3.125 .
O(1) H(44) 3.200 .
O(1) H(45) 2.799 2_566
O(1) H(46) 3.271 2_566
C(1) H(2) 2.912 .
C(1) H(3) 3.002 .
C(1) H(29) 3.099 .
C(1) H(34) 2.832 .
C(1) H(44) 2.971 .
C(1) H(45) 3.443 2_566
C(2) H(3) 2.053 .
C(2) H(4) 2.055 .
C(2) H(5) 2.045 .
C(2) H(6) 3.064 .
C(2) H(10) 3.126 2_567
C(2) H(11) 3.539 2_567
C(2) H(20) 3.128 .
C(3) H(1) 2.026 .
C(3) H(2) 2.023 .
C(3) H(8) 3.598 2_567
C(3) H(13) 3.452 1_455
C(3) H(29) 3.265 .
C(3) H(41) 3.438 1_455
C(3) H(42) 3.157 1_455
C(3) H(46) 3.437 2_566
C(4) H(1) 2.919 .
C(4) H(2) 3.117 .
C(4) H(6) 2.046 .
C(4) H(7) 3.293 .
C(4) H(9) 3.283 .
C(4) H(10) 3.410 .
C(4) H(17) 3.004 2_657
C(4) H(20) 3.463 .
C(5) H(1) 2.900 .
C(5) H(2) 3.571 .
C(5) H(7) 2.039 .
C(5) H(8) 3.257 .
C(5) H(10) 3.582 2_567
C(5) H(17) 3.052 2_657
C(5) H(20) 3.248 .
C(5) H(21) 3.422 2_557
C(5) H(22) 3.525 2_557
C(6) H(2) 3.149 2_567
C(6) H(6) 2.031 .
C(6) H(8) 2.031 .
C(6) H(9) 3.260 .
C(6) H(17) 3.378 2_657
C(6) H(22) 3.421 2_557
C(7) H(2) 2.994 2_567
C(7) H(3) 3.494 2_567
C(7) H(6) 3.252 .
C(7) H(7) 2.035 .
C(7) H(9) 2.039 .
C(7) H(18) 3.114 2_657
C(7) H(25) 3.198 2_657
C(7) H(26) 3.496 2_657
C(8) H(2) 3.364 2_567
C(8) H(7) 3.263 .
C(8) H(8) 2.041 .
C(8) H(10) 2.952 .
C(8) H(15) 3.361 .
C(8) H(17) 3.548 2_657
C(8) H(18) 2.988 2_657
C(8) H(25) 3.357 2_657
C(9) H(6) 3.261 .
C(9) H(8) 3.269 .
C(9) H(9) 2.038 .
C(9) H(10) 2.688 .
C(9) H(17) 3.248 2_657
C(9) H(18) 3.511 2_657
C(9) H(19) 3.547 .
C(10) H(9) 2.995 .
C(10) H(10) 2.043 .
C(10) H(11) 3.272 .
C(10) H(13) 3.269 .
C(10) H(14) 2.040 .
C(10) H(15) 2.696 .
C(10) H(34) 2.683 .
C(11) H(1) 3.041 2_567
C(11) H(6) 3.599 2_567
C(11) H(9) 3.175 .
C(11) H(11) 2.029 .
C(11) H(12) 3.258 .
C(11) H(14) 3.264 .
C(11) H(34) 2.703 .
C(12) H(1) 3.133 2_567
C(12) H(6) 3.482 2_567
C(12) H(10) 2.032 .
C(12) H(12) 2.035 .
C(12) H(13) 3.251 .
C(12) H(15) 3.234 2_667
C(12) H(16) 3.456 2_667
C(12) H(34) 3.009 .
C(12) H(35) 3.288 .
C(13) H(9) 3.381 2_667
C(13) H(10) 3.257 .
C(13) H(11) 2.034 .
C(13) H(13) 2.032 .
C(13) H(14) 3.259 .
C(13) H(15) 2.868 2_667
C(13) H(16) 3.463 2_667
C(13) H(25) 3.329 1_565
C(13) H(34) 3.248 .
C(13) H(35) 3.202 .
C(14) H(4) 3.311 1_655
C(14) H(9) 3.448 2_667
C(14) H(11) 3.252 .
C(14) H(12) 2.033 .
C(14) H(14) 2.034 .
C(14) H(15) 3.592 .
C(14) H(25) 3.562 1_565
C(14) H(34) 3.230 .
C(15) H(4) 3.583 1_655
C(15) H(10) 3.263 .
C(15) H(12) 3.259 .
C(15) H(13) 2.029 .
C(15) H(15) 2.617 .
C(15) H(34) 2.962 .
C(16) H(9) 3.023 .
C(16) H(14) 2.918 .
C(16) H(15) 2.032 .
C(16) H(16) 3.271 .
C(16) H(18) 3.266 .
C(16) H(18) 3.587 2_657
C(16) H(19) 2.029 .
C(16) H(39) 2.961 .
C(17) H(9) 2.900 .
C(17) H(12) 3.038 2_667
C(17) H(14) 2.796 .
C(17) H(16) 2.042 .
C(17) H(17) 3.265 .
C(17) H(19) 3.242 .
C(18) H(11) 3.563 2_667
C(18) H(12) 3.224 2_667
C(18) H(15) 2.041 .
C(18) H(17) 2.033 .
C(18) H(18) 3.238 .
C(18) H(21) 3.251 1_655
C(19) H(15) 3.261 .
C(19) H(16) 2.029 .
C(19) H(18) 2.020 .
C(19) H(19) 3.251 .
C(19) H(19) 3.412 2_657
C(19) H(21) 3.114 1_655
C(19) H(40) 3.449 .
C(20) H(16) 3.239 .
C(20) H(17) 2.028 .
C(20) H(19) 2.032 .
C(20) H(39) 3.478 .
C(20) H(40) 3.279 .
C(21) H(15) 3.241 .
C(21) H(17) 3.257 .
C(21) H(17) 3.546 2_657
C(21) H(18) 2.038 .
C(21) H(18) 3.556 2_657
C(21) H(24) 3.481 .
C(21) H(39) 2.731 .
C(21) H(40) 3.431 .
C(22) H(1) 3.163 .
C(22) H(5) 2.890 .
C(22) H(6) 3.516 .
C(22) H(20) 2.038 .
C(22) H(21) 3.280 .
C(22) H(23) 3.274 .
C(23) H(1) 3.194 .
C(23) H(5) 3.162 .
C(23) H(6) 3.286 .
C(23) H(21) 2.029 .
C(23) H(21) 3.078 2_557
C(23) H(22) 3.264 .
C(24) H(16) 3.522 1_455
C(24) H(17) 3.527 1_455
C(24) H(20) 2.031 .
C(24) H(20) 3.200 2_557
C(24) H(21) 3.422 2_557
C(24) H(22) 2.040 .
C(24) H(23) 3.248 .
C(25) H(6) 3.597 2_557
C(25) H(20) 3.257 .
C(25) H(21) 2.033 .
C(25) H(23) 2.035 .
C(25) H(35) 3.084 1_545
C(26) H(21) 3.249 .
C(26) H(22) 2.037 .
C(26) H(24) 2.749 .
C(26) H(35) 3.045 1_545
C(26) H(36) 3.442 1_545
C(27) H(5) 3.540 .
C(27) H(20) 3.251 .
C(27) H(22) 3.279 .
C(27) H(23) 2.039 .
C(27) H(24) 2.708 .
C(27) H(29) 3.252 .
C(28) H(19) 2.857 .
C(28) H(23) 3.011 .
C(28) H(24) 2.045 .
C(28) H(25) 3.270 .
C(28) H(27) 3.275 .
C(28) H(28) 2.037 .
C(28) H(33) 2.585 .
C(28) H(39) 2.900 .
C(29) H(12) 3.504 1_545
C(29) H(18) 3.263 .
C(29) H(19) 2.660 .
C(29) H(23) 2.997 .
C(29) H(25) 2.031 .
C(29) H(26) 3.252 .
C(29) H(28) 3.256 .
C(29) H(33) 3.492 .
C(29) H(39) 3.597 .
C(30) H(8) 3.217 2_657
C(30) H(12) 3.321 1_545
C(30) H(18) 2.953 .
C(30) H(19) 3.343 .
C(30) H(24) 2.036 .
C(30) H(26) 2.018 .
C(30) H(27) 3.239 .
C(30) H(47) 3.275 2_656
C(31) H(8) 3.260 2_657
C(31) H(18) 3.560 .
C(31) H(24) 3.251 .
C(31) H(25) 2.020 .
C(31) H(27) 2.028 .
C(31) H(28) 3.246 .
C(31) H(46) 3.279 2_656
C(31) H(47) 3.056 2_656
C(32) H(25) 3.239 .
C(32) H(26) 2.030 .
C(32) H(28) 2.029 .
C(32) H(33) 3.379 .
C(32) H(39) 3.105 .
C(33) H(24) 3.259 .
C(33) H(26) 3.250 .
C(33) H(27) 2.033 .
C(33) H(33) 2.510 .
C(33) H(39) 2.602 .
C(33) H(48) 3.583 .
C(34) H(23) 2.926 .
C(34) H(28) 3.033 .
C(34) H(29) 2.039 .
C(34) H(30) 3.272 .
C(34) H(32) 3.274 .
C(34) H(33) 2.038 .
C(34) H(44) 3.210 .
C(35) H(5) 3.491 .
C(35) H(30) 2.029 .
C(35) H(31) 3.263 .
C(35) H(33) 3.253 .
C(35) H(41) 3.271 1_455
C(35) H(42) 3.523 1_455
C(35) H(44) 2.867 .
C(35) H(45) 3.538 .
C(35) H(45) 3.481 2_566
C(36) H(29) 2.035 .
C(36) H(31) 2.035 .
C(36) H(32) 3.240 .
C(36) H(41) 3.365 1_455
C(36) H(42) 3.268 1_455
C(36) H(44) 3.430 .
C(36) H(44) 3.335 2_566
C(36) H(45) 3.187 .
C(36) H(45) 3.520 2_566
C(37) H(29) 3.259 .
C(37) H(30) 2.029 .
C(37) H(32) 2.027 .
C(37) H(33) 3.252 .
C(37) H(45) 3.238 .
C(38) H(30) 3.241 .
C(38) H(31) 2.032 .
C(38) H(33) 2.027 .
C(39) H(23) 3.062 .
C(39) H(27) 3.580 2_656
C(39) H(28) 2.918 .
C(39) H(29) 3.254 .
C(39) H(31) 3.256 .
C(39) H(32) 2.028 .
C(39) H(36) 3.215 1_545
C(40) H(30) 3.555 2_566
C(40) H(31) 3.507 2_566
C(40) H(34) 2.031 .
C(40) H(35) 3.270 .
C(40) H(37) 3.276 .
C(40) H(38) 2.035 .
C(40) H(43) 2.649 .
C(40) H(44) 3.295 .
C(41) H(31) 3.445 2_566
C(41) H(35) 2.042 .
C(41) H(36) 3.262 .
C(41) H(38) 3.247 .
C(41) H(43) 3.400 .
C(42) H(22) 3.387 1_565
C(42) H(23) 3.138 1_565
C(42) H(31) 3.214 2_566
C(42) H(34) 2.039 .
C(42) H(36) 2.029 .
C(42) H(37) 3.254 .
C(43) H(23) 3.122 1_565
C(43) H(31) 3.007 2_566
C(43) H(34) 3.258 .
C(43) H(35) 2.029 .
C(43) H(37) 2.037 .
C(43) H(38) 3.254 .
C(43) H(47) 3.352 2_666
C(44) H(30) 3.197 2_566
C(44) H(31) 3.044 2_566
C(44) H(35) 3.253 .
C(44) H(36) 2.034 .
C(44) H(38) 2.033 .
C(44) H(43) 3.503 .
C(44) H(47) 3.280 2_666
C(44) H(48) 2.799 2_666
C(45) H(30) 2.899 2_566
C(45) H(31) 3.309 2_566
C(45) H(34) 3.250 .
C(45) H(36) 3.257 .
C(45) H(37) 2.037 .
C(45) H(42) 3.534 2_666
C(45) H(43) 2.706 .
C(45) H(44) 3.599 .
C(45) H(48) 3.110 2_666
C(46) H(14) 2.804 .
C(46) H(28) 3.577 .
C(46) H(38) 3.521 .
C(46) H(39) 2.037 .
C(46) H(40) 3.275 .
C(46) H(42) 3.269 .
C(46) H(43) 2.036 .
C(46) H(48) 2.583 .
C(47) H(14) 3.036 .
C(47) H(19) 3.430 .
C(47) H(28) 3.169 .
C(47) H(40) 2.034 .
C(47) H(41) 3.256 .
C(47) H(43) 3.256 .
C(47) H(48) 3.085 .
C(48) H(14) 3.374 .
C(48) H(37) 3.476 2_666
C(48) H(39) 2.033 .
C(48) H(41) 2.034 .
C(48) H(42) 3.254 .
C(49) H(5) 2.985 1_655
C(49) H(14) 3.461 .
C(49) H(30) 3.511 1_655
C(49) H(37) 3.210 2_666
C(49) H(39) 3.253 .
C(49) H(40) 2.038 .
C(49) H(42) 2.031 .
C(49) H(43) 3.256 .
C(50) H(3) 3.532 1_655
C(50) H(4) 3.413 1_655
C(50) H(5) 3.097 1_655
C(50) H(14) 3.234 .
C(50) H(30) 3.162 1_655
C(50) H(37) 3.211 2_666
C(50) H(38) 2.906 2_666
C(50) H(40) 3.258 .
C(50) H(41) 2.030 .
C(50) H(43) 2.034 .
C(51) H(14) 2.899 .
C(51) H(37) 3.469 2_666
C(51) H(38) 3.391 .
C(51) H(38) 2.911 2_666
C(51) H(39) 3.253 .
C(51) H(41) 3.258 .
C(51) H(42) 2.037 .
C(51) H(48) 2.974 .
C(52) H(28) 2.845 .
C(52) H(38) 2.553 .
C(52) H(44) 2.042 .
C(52) H(45) 3.268 .
C(52) H(47) 3.274 .
C(52) H(48) 2.038 .
C(53) H(28) 3.563 .
C(53) H(29) 3.444 .
C(53) H(30) 2.866 2_566
C(53) H(38) 3.071 .
C(53) H(42) 3.566 2_666
C(53) H(45) 2.029 .
C(53) H(46) 3.256 .
C(53) H(48) 3.263 .
C(54) H(3) 3.556 2_566
C(54) H(29) 3.518 2_566
C(54) H(30) 3.059 2_566
C(54) H(42) 3.121 2_666
C(54) H(44) 2.031 .
C(54) H(46) 2.033 .
C(54) H(47) 3.254 .
C(55) H(3) 3.177 2_566
C(55) H(26) 2.902 2_656
C(55) H(42) 2.947 2_666
C(55) H(43) 3.584 2_666
C(55) H(44) 3.256 .
C(55) H(45) 2.031 .
C(55) H(47) 2.034 .
C(55) H(48) 3.264 .
C(56) H(26) 3.103 2_656
C(56) H(28) 3.384 .
C(56) H(42) 3.250 2_666
C(56) H(43) 2.908 2_666
C(56) H(45) 3.254 .
C(56) H(46) 2.034 .
C(56) H(48) 2.043 .
C(57) H(28) 2.733 .
C(57) H(37) 3.339 2_666
C(57) H(38) 2.881 .
C(57) H(43) 3.095 2_666
C(57) H(44) 3.261 .
C(57) H(46) 3.267 .
C(57) H(47) 2.045 .
H(1) Si(1) 2.357 .
H(1) C(3) 2.026 .
H(1) C(4) 2.919 .
H(1) C(5) 2.900 .
H(1) C(11) 3.041 2_567
H(1) C(12) 3.133 2_567
H(1) C(22) 3.163 .
H(1) C(23) 3.194 .
H(1) H(2) 1.551 .
H(1) H(3) 2.748 .
H(1) H(4) 2.180 .
H(1) H(5) 2.482 .
H(1) H(6) 2.415 .
H(1) H(10) 2.434 2_567
H(1) H(11) 2.616 2_567
H(1) H(20) 2.670 .
H(2) Si(1) 2.356 .
H(2) O(1) 2.934 .
H(2) C(1) 2.912 .
H(2) C(3) 2.023 .
H(2) C(4) 3.117 .
H(2) C(5) 3.571 .
H(2) C(6) 3.149 2_567
H(2) C(7) 2.994 2_567
H(2) C(8) 3.364 2_567
H(2) H(1) 1.551 .
H(2) H(3) 2.182 .
H(2) H(4) 2.476 .
H(2) H(5) 2.746 .
H(2) H(6) 3.457 .
H(2) H(7) 3.463 2_567
H(2) H(8) 3.195 2_567
H(2) H(10) 2.998 2_567
H(3) Si(1) 3.324 .
H(3) O(1) 2.681 .
H(3) C(1) 3.002 .
H(3) C(2) 2.053 .
H(3) C(7) 3.494 2_567
H(3) C(50) 3.532 1_455
H(3) C(54) 3.556 2_566
H(3) C(55) 3.177 2_566
H(3) H(1) 2.748 .
H(3) H(2) 2.182 .
H(3) H(4) 1.551 .
H(3) H(5) 1.551 .
H(3) H(8) 3.054 2_567
H(3) H(13) 3.490 1_455
H(3) H(29) 3.014 .
H(3) H(42) 2.937 1_455
H(3) H(45) 3.303 2_566
H(3) H(46) 2.578 2_566
H(4) C(2) 2.055 .
H(4) C(14) 3.311 1_455
H(4) C(15) 3.583 1_455
H(4) C(50) 3.413 1_455
H(4) H(1) 2.180 .
H(4) H(2) 2.476 .
H(4) H(3) 1.551 .
H(4) H(5) 1.551 .
H(4) H(8) 3.517 2_567
H(4) H(11) 3.533 2_567
H(4) H(13) 2.622 1_455
H(4) H(14) 3.177 1_455
H(4) H(42) 3.219 1_455
H(4) H(46) 3.550 2_566
H(5) Si(1) 2.902 .
H(5) C(2) 2.045 .
H(5) C(22) 2.890 .
H(5) C(23) 3.162 .
H(5) C(27) 3.540 .
H(5) C(35) 3.491 .
H(5) C(49) 2.985 1_455
H(5) C(50) 3.097 1_455
H(5) H(1) 2.482 .
H(5) H(2) 2.746 .
H(5) H(3) 1.551 .
H(5) H(4) 1.551 .
H(5) H(20) 3.260 .
H(5) H(29) 2.709 .
H(5) H(41) 2.586 1_455
H(5) H(42) 2.799 1_455
H(6) Si(1) 3.018 .
H(6) C(2) 3.064 .
H(6) C(4) 2.046 .
H(6) C(6) 2.031 .
H(6) C(7) 3.252 .
H(6) C(9) 3.261 .
H(6) C(11) 3.599 2_567
H(6) C(12) 3.482 2_567
H(6) C(22) 3.516 .
H(6) C(23) 3.286 .
H(6) C(25) 3.597 2_557
H(6) H(1) 2.415 .
H(6) H(2) 3.457 .
H(6) H(7) 2.330 .
H(6) H(10) 3.095 2_567
H(6) H(11) 2.861 2_567
H(6) H(17) 3.426 2_657
H(6) H(20) 2.578 .
H(6) H(21) 3.061 2_557
H(6) H(22) 3.061 2_557
H(7) O(1) 2.893 2_567
H(7) C(4) 3.293 .
H(7) C(5) 2.039 .
H(7) C(7) 2.035 .
H(7) C(8) 3.263 .
H(7) H(2) 3.463 2_567
H(7) H(6) 2.330 .
H(7) H(8) 2.335 .
H(7) H(22) 2.856 2_557
H(8) O(1) 3.488 2_567
H(8) C(3) 3.598 2_567
H(8) C(5) 3.257 .
H(8) C(6) 2.031 .
H(8) C(8) 2.041 .
H(8) C(9) 3.269 .
H(8) C(30) 3.217 2_657
H(8) C(31) 3.260 2_657
H(8) H(2) 3.195 2_567
H(8) H(3) 3.054 2_567
H(8) H(4) 3.517 2_567
H(8) H(7) 2.335 .
H(8) H(9) 2.343 .
H(8) H(13) 3.508 2_667
H(8) H(18) 3.323 2_657
H(8) H(25) 2.633 2_657
H(8) H(26) 2.708 2_657
H(8) H(46) 2.710 1_556
H(9) P(1) 2.947 .
H(9) C(4) 3.283 .
H(9) C(6) 3.260 .
H(9) C(7) 2.039 .
H(9) C(9) 2.038 .
H(9) C(10) 2.995 .
H(9) C(11) 3.175 .
H(9) C(13) 3.381 2_667
H(9) C(14) 3.448 2_667
H(9) C(16) 3.023 .
H(9) C(17) 2.900 .
H(9) H(8) 2.343 .
H(9) H(10) 3.047 .
H(9) H(12) 2.908 2_667
H(9) H(13) 3.020 2_667
H(9) H(15) 2.617 .
H(9) H(18) 3.098 2_657
H(9) H(25) 2.932 2_657
H(10) P(1) 2.874 .
H(10) C(2) 3.126 2_567
H(10) C(4) 3.410 .
H(10) C(5) 3.582 2_567
H(10) C(8) 2.952 .
H(10) C(9) 2.688 .
H(10) C(10) 2.043 .
H(10) C(12) 2.032 .
H(10) C(13) 3.257 .
H(10) C(15) 3.263 .
H(10) H(1) 2.434 2_567
H(10) H(2) 2.998 2_567
H(10) H(6) 3.095 2_567
H(10) H(9) 3.047 .
H(10) H(11) 2.327 .
H(10) H(34) 3.119 .
H(11) C(2) 3.539 2_567
H(11) C(10) 3.272 .
H(11) C(11) 2.029 .
H(11) C(13) 2.034 .
H(11) C(14) 3.252 .
H(11) C(18) 3.563 2_667
H(11) H(1) 2.616 2_567
H(11) H(4) 3.533 2_567
H(11) H(6) 2.861 2_567
H(11) H(10) 2.327 .
H(11) H(12) 2.338 .
H(11) H(15) 3.153 2_667
H(11) H(16) 2.838 2_667
H(11) H(20) 3.013 2_567
H(11) H(34) 3.566 .
H(11) H(35) 3.413 .
H(12) C(11) 3.258 .
H(12) C(12) 2.035 .
H(12) C(14) 2.033 .
H(12) C(15) 3.259 .
H(12) C(17) 3.038 2_667
H(12) C(18) 3.224 2_667
H(12) C(29) 3.504 1_565
H(12) C(30) 3.321 1_565
H(12) H(9) 2.908 2_667
H(12) H(11) 2.338 .
H(12) H(13) 2.335 .
H(12) H(15) 2.498 2_667
H(12) H(16) 2.858 2_667
H(12) H(24) 2.991 1_565
H(12) H(25) 2.607 1_565
H(12) H(35) 3.260 .
H(13) C(3) 3.452 1_655
H(13) C(10) 3.269 .
H(13) C(12) 3.251 .
H(13) C(13) 2.032 .
H(13) C(15) 2.029 .
H(13) H(3) 3.490 1_655
H(13) H(4) 2.622 1_655
H(13) H(8) 3.508 2_667
H(13) H(9) 3.020 2_667
H(13) H(12) 2.335 .
H(13) H(14) 2.328 .
H(13) H(25) 3.089 1_565
H(13) H(47) 3.577 2_666
H(14) P(1) 2.930 .
H(14) C(10) 2.040 .
H(14) C(11) 3.264 .
H(14) C(13) 3.259 .
H(14) C(14) 2.034 .
H(14) C(16) 2.918 .
H(14) C(17) 2.796 .
H(14) C(46) 2.804 .
H(14) C(47) 3.036 .
H(14) C(48) 3.374 .
H(14) C(49) 3.461 .
H(14) C(50) 3.234 .
H(14) C(51) 2.899 .
H(14) H(4) 3.177 1_655
H(14) H(13) 2.328 .
H(14) H(15) 2.441 .
H(14) H(34) 3.498 .
H(14) H(39) 3.495 .
H(14) H(43) 3.303 .
H(15) P(1) 2.985 .
H(15) C(8) 3.361 .
H(15) C(10) 2.696 .
H(15) C(12) 3.234 2_667
H(15) C(13) 2.868 2_667
H(15) C(14) 3.592 .
H(15) C(15) 2.617 .
H(15) C(16) 2.032 .
H(15) C(18) 2.041 .
H(15) C(19) 3.261 .
H(15) C(21) 3.241 .
H(15) H(9) 2.617 .
H(15) H(11) 3.153 2_667
H(15) H(12) 2.498 2_667
H(15) H(14) 2.441 .
H(15) H(16) 2.342 .
H(16) C(12) 3.456 2_667
H(16) C(13) 3.463 2_667
H(16) C(16) 3.271 .
H(16) C(17) 2.042 .
H(16) C(19) 2.029 .
H(16) C(20) 3.239 .
H(16) C(24) 3.522 1_655
H(16) H(11) 2.838 2_667
H(16) H(12) 2.858 2_667
H(16) H(15) 2.342 .
H(16) H(17) 2.332 .
H(16) H(20) 3.079 1_655
H(16) H(21) 2.900 1_655
H(16) H(24) 3.245 2_657
H(17) C(4) 3.004 2_657
H(17) C(5) 3.052 2_657
H(17) C(6) 3.378 2_657
H(17) C(8) 3.548 2_657
H(17) C(9) 3.248 2_657
H(17) C(17) 3.265 .
H(17) C(18) 2.033 .
H(17) C(20) 2.028 .
H(17) C(21) 3.257 .
H(17) C(21) 3.546 2_657
H(17) C(24) 3.527 1_655
H(17) H(6) 3.426 2_657
H(17) H(16) 2.332 .
H(17) H(18) 2.323 .
H(17) H(19) 3.336 2_657
H(17) H(21) 2.633 1_655
H(18) C(7) 3.114 2_657
H(18) C(8) 2.988 2_657
H(18) C(9) 3.511 2_657
H(18) C(16) 3.266 .
H(18) C(16) 3.587 2_657
H(18) C(18) 3.238 .
H(18) C(19) 2.020 .
H(18) C(21) 2.038 .
H(18) C(21) 3.556 2_657
H(18) C(29) 3.263 .
H(18) C(30) 2.953 .
H(18) C(31) 3.560 .
H(18) H(8) 3.323 2_657
H(18) H(9) 3.098 2_657
H(18) H(17) 2.323 .
H(18) H(19) 2.333 .
H(18) H(24) 3.371 .
H(18) H(25) 2.860 .
H(18) H(40) 3.569 .
H(19) Rh(1) 3.488 .
H(19) P(1) 2.808 .
H(19) P(2) 3.273 .
H(19) C(9) 3.547 .
H(19) C(16) 2.029 .
H(19) C(17) 3.242 .
H(19) C(19) 3.251 .
H(19) C(19) 3.412 2_657
H(19) C(20) 2.032 .
H(19) C(28) 2.857 .
H(19) C(29) 2.660 .
H(19) C(30) 3.343 .
H(19) C(47) 3.430 .
H(19) H(17) 3.336 2_657
H(19) H(18) 2.333 .
H(19) H(24) 2.661 .
H(19) H(39) 2.630 .
H(20) Si(1) 3.003 .
H(20) C(2) 3.128 .
H(20) C(4) 3.463 .
H(20) C(5) 3.248 .
H(20) C(22) 2.038 .
H(20) C(24) 2.031 .
H(20) C(24) 3.200 2_557
H(20) C(25) 3.257 .
H(20) C(27) 3.251 .
H(20) H(1) 2.670 .
H(20) H(5) 3.260 .
H(20) H(6) 2.578 .
H(20) H(11) 3.013 2_567
H(20) H(16) 3.079 1_455
H(20) H(21) 2.324 .
H(20) H(21) 2.752 2_557
H(21) C(5) 3.422 2_557
H(21) C(18) 3.251 1_455
H(21) C(19) 3.114 1_455
H(21) C(22) 3.280 .
H(21) C(23) 2.029 .
H(21) C(23) 3.078 2_557
H(21) C(24) 3.422 2_557
H(21) C(25) 2.033 .
H(21) C(26) 3.249 .
H(21) H(6) 3.061 2_557
H(21) H(16) 2.900 1_455
H(21) H(17) 2.633 1_455
H(21) H(20) 2.324 .
H(21) H(20) 2.752 2_557
H(21) H(21) 3.350 2_557
H(21) H(22) 2.345 .
H(22) C(5) 3.525 2_557
H(22) C(6) 3.421 2_557
H(22) C(23) 3.264 .
H(22) C(24) 2.040 .
H(22) C(26) 2.037 .
H(22) C(27) 3.279 .
H(22) C(42) 3.387 1_545
H(22) H(6) 3.061 2_557
H(22) H(7) 2.856 2_557
H(22) H(21) 2.345 .
H(22) H(23) 2.340 .
H(22) H(35) 2.615 1_545
H(23) P(2) 2.925 .
H(23) C(22) 3.274 .
H(23) C(24) 3.248 .
H(23) C(25) 2.035 .
H(23) C(27) 2.039 .
H(23) C(28) 3.011 .
H(23) C(29) 2.997 .
H(23) C(34) 2.926 .
H(23) C(39) 3.062 .
H(23) C(42) 3.138 1_545
H(23) C(43) 3.122 1_545
H(23) H(22) 2.340 .
H(23) H(24) 2.692 .
H(23) H(33) 3.009 .
H(23) H(35) 2.541 1_545
H(23) H(36) 2.507 1_545
H(24) P(2) 2.973 .
H(24) C(21) 3.481 .
H(24) C(26) 2.749 .
H(24) C(27) 2.708 .
H(24) C(28) 2.045 .
H(24) C(30) 2.036 .
H(24) C(31) 3.251 .
H(24) C(33) 3.259 .
H(24) H(12) 2.991 1_545
H(24) H(16) 3.245 2_657
H(24) H(18) 3.371 .
H(24) H(19) 2.661 .
H(24) H(23) 2.692 .
H(24) H(25) 2.329 .
H(24) H(35) 3.489 1_545
H(25) C(7) 3.198 2_657
H(25) C(8) 3.357 2_657
H(25) C(13) 3.329 1_545
H(25) C(14) 3.562 1_545
H(25) C(28) 3.270 .
H(25) C(29) 2.031 .
H(25) C(31) 2.020 .
H(25) C(32) 3.239 .
H(25) H(8) 2.633 2_657
H(25) H(9) 2.932 2_657
H(25) H(12) 2.607 1_545
H(25) H(13) 3.089 1_545
H(25) H(18) 2.860 .
H(25) H(24) 2.329 .
H(25) H(26) 2.316 .
H(25) H(46) 3.477 2_656
H(25) H(47) 3.238 2_656
H(26) C(7) 3.496 2_657
H(26) C(29) 3.252 .
H(26) C(30) 2.018 .
H(26) C(32) 2.030 .
H(26) C(33) 3.250 .
H(26) C(55) 2.902 2_656
H(26) C(56) 3.103 2_656
H(26) H(8) 2.708 2_657
H(26) H(25) 2.316 .
H(26) H(27) 2.332 .
H(26) H(32) 3.256 2_656
H(26) H(46) 2.498 2_656
H(26) H(47) 2.880 2_656
H(27) C(28) 3.275 .
H(27) C(30) 3.239 .
H(27) C(31) 2.028 .
H(27) C(33) 2.033 .
H(27) C(39) 3.580 2_656
H(27) H(26) 2.332 .
H(27) H(27) 3.507 2_656
H(27) H(28) 2.329 .
H(27) H(32) 3.067 2_656
H(27) H(33) 2.969 2_656
H(27) H(39) 3.486 .
H(28) P(2) 2.850 .
H(28) P(3) 3.458 .
H(28) C(28) 2.037 .
H(28) C(29) 3.256 .
H(28) C(31) 3.246 .
H(28) C(32) 2.029 .
H(28) C(34) 3.033 .
H(28) C(39) 2.918 .
H(28) C(46) 3.577 .
H(28) C(47) 3.169 .
H(28) C(52) 2.845 .
H(28) C(53) 3.563 .
H(28) C(56) 3.384 .
H(28) C(57) 2.733 .
H(28) H(27) 2.329 .
H(28) H(33) 2.472 .
H(28) H(39) 2.673 .
H(28) H(48) 2.798 .
H(29) Rh(1) 3.415 .
H(29) P(2) 2.823 .
H(29) O(1) 3.436 .
H(29) C(1) 3.099 .
H(29) C(3) 3.265 .
H(29) C(27) 3.252 .
H(29) C(34) 2.039 .
H(29) C(36) 2.035 .
H(29) C(37) 3.259 .
H(29) C(39) 3.254 .
H(29) C(53) 3.444 .
H(29) C(54) 3.518 2_566
H(29) H(3) 3.014 .
H(29) H(5) 2.709 .
H(29) H(30) 2.328 .
H(29) H(41) 3.124 1_455
H(29) H(42) 3.117 1_455
H(29) H(44) 2.806 .
H(29) H(45) 2.992 2_566
H(30) C(34) 3.272 .
H(30) C(35) 2.029 .
H(30) C(37) 2.029 .
H(30) C(38) 3.241 .
H(30) C(40) 3.555 2_566
H(30) C(44) 3.197 2_566
H(30) C(45) 2.899 2_566
H(30) C(49) 3.511 1_455
H(30) C(50) 3.162 1_455
H(30) C(53) 2.866 2_566
H(30) C(54) 3.059 2_566
H(30) H(29) 2.328 .
H(30) H(31) 2.336 .
H(30) H(37) 3.268 2_566
H(30) H(38) 2.789 2_566
H(30) H(41) 3.256 1_455
H(30) H(42) 2.586 1_455
H(30) H(44) 2.771 2_566
H(30) H(45) 3.438 .
H(30) H(45) 3.083 2_566
H(31) O(1) 3.377 2_566
H(31) C(35) 3.263 .
H(31) C(36) 2.035 .
H(31) C(38) 2.032 .
H(31) C(39) 3.256 .
H(31) C(40) 3.507 2_566
H(31) C(41) 3.445 2_566
H(31) C(42) 3.214 2_566
H(31) C(43) 3.007 2_566
H(31) C(44) 3.044 2_566
H(31) C(45) 3.309 2_566
H(31) H(30) 2.336 .
H(31) H(32) 2.330 .
H(31) H(36) 3.403 2_566
H(31) H(37) 3.427 2_566
H(31) H(45) 3.500 .
H(32) C(34) 3.274 .
H(32) C(36) 3.240 .
H(32) C(37) 2.027 .
H(32) C(39) 2.028 .
H(32) H(26) 3.256 2_656
H(32) H(27) 3.067 2_656
H(32) H(31) 2.330 .
H(32) H(33) 2.323 .
H(33) P(2) 3.005 .
H(33) C(28) 2.585 .
H(33) C(29) 3.492 .
H(33) C(32) 3.379 .
H(33) C(33) 2.510 .
H(33) C(34) 2.038 .
H(33) C(35) 3.253 .
H(33) C(37) 3.252 .
H(33) C(38) 2.027 .
H(33) H(23) 3.009 .
H(33) H(27) 2.969 2_656
H(33) H(28) 2.472 .
H(33) H(32) 2.323 .
H(33) H(36) 2.715 1_545
H(34) Rh(1) 3.277 .
H(34) P(1) 3.505 .
H(34) P(3) 2.880 .
H(34) O(1) 3.125 .
H(34) C(1) 2.832 .
H(34) C(10) 2.683 .
H(34) C(11) 2.703 .
H(34) C(12) 3.009 .
H(34) C(13) 3.248 .
H(34) C(14) 3.230 .
H(34) C(15) 2.962 .
H(34) C(40) 2.031 .
H(34) C(42) 2.039 .
H(34) C(43) 3.258 .
H(34) C(45) 3.250 .
H(34) H(10) 3.119 .
H(34) H(11) 3.566 .
H(34) H(14) 3.498 .
H(34) H(35) 2.340 .
H(35) C(12) 3.288 .
H(35) C(13) 3.202 .
H(35) C(25) 3.084 1_565
H(35) C(26) 3.045 1_565
H(35) C(40) 3.270 .
H(35) C(41) 2.042 .
H(35) C(43) 2.029 .
H(35) C(44) 3.253 .
H(35) H(11) 3.413 .
H(35) H(12) 3.260 .
H(35) H(22) 2.615 1_565
H(35) H(23) 2.541 1_565
H(35) H(24) 3.489 1_565
H(35) H(34) 2.340 .
H(35) H(36) 2.329 .
H(36) C(26) 3.442 1_565
H(36) C(39) 3.215 1_565
H(36) C(41) 3.262 .
H(36) C(42) 2.029 .
H(36) C(44) 2.034 .
H(36) C(45) 3.257 .
H(36) H(23) 2.507 1_565
H(36) H(31) 3.403 2_566
H(36) H(33) 2.715 1_565
H(36) H(35) 2.329 .
H(36) H(37) 2.340 .
H(36) H(47) 3.571 2_666
H(37) C(40) 3.276 .
H(37) C(42) 3.254 .
H(37) C(43) 2.037 .
H(37) C(45) 2.037 .
H(37) C(48) 3.476 2_666
H(37) C(49) 3.210 2_666
H(37) C(50) 3.211 2_666
H(37) C(51) 3.469 2_666
H(37) C(57) 3.339 2_666
H(37) H(30) 3.268 2_566
H(37) H(31) 3.427 2_566
H(37) H(36) 2.340 .
H(37) H(38) 2.334 .
H(37) H(41) 3.554 2_666
H(37) H(42) 3.557 2_666
H(37) H(47) 3.490 2_666
H(37) H(48) 2.464 2_666
H(38) P(3) 2.921 .
H(38) C(40) 2.035 .
H(38) C(41) 3.247 .
H(38) C(43) 3.254 .
H(38) C(44) 2.033 .
H(38) C(46) 3.521 .
H(38) C(50) 2.906 2_666
H(38) C(51) 3.391 .
H(38) C(51) 2.911 2_666
H(38) C(52) 2.553 .
H(38) C(53) 3.071 .
H(38) C(57) 2.881 .
H(38) H(30) 2.789 2_566
H(38) H(37) 2.334 .
H(38) H(42) 2.794 2_666
H(38) H(43) 2.773 .
H(38) H(43) 2.802 2_666
H(38) H(44) 3.438 .
H(38) H(48) 3.148 .
H(38) H(48) 3.001 2_666
H(39) Rh(1) 3.341 .
H(39) P(1) 3.364 .
H(39) P(2) 3.478 .
H(39) P(3) 2.820 .
H(39) C(16) 2.961 .
H(39) C(20) 3.478 .
H(39) C(21) 2.731 .
H(39) C(28) 2.900 .
H(39) C(29) 3.597 .
H(39) C(32) 3.105 .
H(39) C(33) 2.602 .
H(39) C(46) 2.037 .
H(39) C(48) 2.033 .
H(39) C(49) 3.253 .
H(39) C(51) 3.253 .
H(39) H(14) 3.495 .
H(39) H(19) 2.630 .
H(39) H(27) 3.486 .
H(39) H(28) 2.673 .
H(39) H(40) 2.331 .
H(39) H(48) 3.421 .
H(40) C(19) 3.449 .
H(40) C(20) 3.279 .
H(40) C(21) 3.431 .
H(40) C(46) 3.275 .
H(40) C(47) 2.034 .
H(40) C(49) 2.038 .
H(40) C(50) 3.258 .
H(40) H(18) 3.569 .
H(40) H(39) 2.331 .
H(40) H(41) 2.343 .
H(41) C(3) 3.438 1_655
H(41) C(35) 3.271 1_655
H(41) C(36) 3.365 1_655
H(41) C(47) 3.256 .
H(41) C(48) 2.034 .
H(41) C(50) 2.030 .
H(41) C(51) 3.258 .
H(41) H(5) 2.586 1_655
H(41) H(29) 3.124 1_655
H(41) H(30) 3.256 1_655
H(41) H(37) 3.554 2_666
H(41) H(40) 2.343 .
H(41) H(42) 2.329 .
H(42) C(3) 3.157 1_655
H(42) C(35) 3.523 1_655
H(42) C(36) 3.268 1_655
H(42) C(45) 3.534 2_666
H(42) C(46) 3.269 .
H(42) C(48) 3.254 .
H(42) C(49) 2.031 .
H(42) C(51) 2.037 .
H(42) C(53) 3.566 2_666
H(42) C(54) 3.121 2_666
H(42) C(55) 2.947 2_666
H(42) C(56) 3.250 2_666
H(42) H(3) 2.937 1_655
H(42) H(4) 3.219 1_655
H(42) H(5) 2.799 1_655
H(42) H(29) 3.117 1_655
H(42) H(30) 2.586 1_655
H(42) H(37) 3.557 2_666
H(42) H(38) 2.794 2_666
H(42) H(41) 2.329 .
H(42) H(43) 2.333 .
H(42) H(45) 3.455 2_666
H(42) H(46) 3.196 2_666
H(43) P(3) 2.972 .
H(43) C(40) 2.649 .
H(43) C(41) 3.400 .
H(43) C(44) 3.503 .
H(43) C(45) 2.706 .
H(43) C(46) 2.036 .
H(43) C(47) 3.256 .
H(43) C(49) 3.256 .
H(43) C(50) 2.034 .
H(43) C(55) 3.584 2_666
H(43) C(56) 2.908 2_666
H(43) C(57) 3.095 2_666
H(43) H(14) 3.303 .
H(43) H(38) 2.773 .
H(43) H(38) 2.802 2_666
H(43) H(42) 2.333 .
H(43) H(47) 2.862 2_666
H(43) H(48) 3.247 .
H(43) H(48) 3.181 2_666
H(44) Rh(1) 3.455 .
H(44) P(3) 2.836 .
H(44) O(1) 3.200 .
H(44) C(1) 2.971 .
H(44) C(34) 3.210 .
H(44) C(35) 2.867 .
H(44) C(36) 3.430 .
H(44) C(36) 3.335 2_566
H(44) C(40) 3.295 .
H(44) C(45) 3.599 .
H(44) C(52) 2.042 .
H(44) C(54) 2.031 .
H(44) C(55) 3.256 .
H(44) C(57) 3.261 .
H(44) H(29) 2.806 .
H(44) H(30) 2.771 2_566
H(44) H(38) 3.438 .
H(44) H(45) 2.328 .
H(44) H(45) 2.789 2_566
H(45) O(1) 2.799 2_566
H(45) C(1) 3.443 2_566
H(45) C(35) 3.538 .
H(45) C(35) 3.481 2_566
H(45) C(36) 3.187 .
H(45) C(36) 3.520 2_566
H(45) C(37) 3.238 .
H(45) C(52) 3.268 .
H(45) C(53) 2.029 .
H(45) C(55) 2.031 .
H(45) C(56) 3.254 .
H(45) H(3) 3.303 2_566
H(45) H(29) 2.992 2_566
H(45) H(30) 3.438 .
H(45) H(30) 3.083 2_566
H(45) H(31) 3.500 .
H(45) H(42) 3.455 2_666
H(45) H(44) 2.328 .
H(45) H(44) 2.789 2_566
H(45) H(45) 3.585 2_566
H(45) H(46) 2.332 .
H(46) O(1) 3.271 2_566
H(46) C(3) 3.437 2_566
H(46) C(31) 3.279 2_656
H(46) C(53) 3.256 .
H(46) C(54) 2.033 .
H(46) C(56) 2.034 .
H(46) C(57) 3.267 .
H(46) H(3) 2.578 2_566
H(46) H(4) 3.550 2_566
H(46) H(8) 2.710 1_554
H(46) H(25) 3.477 2_656
H(46) H(26) 2.498 2_656
H(46) H(42) 3.196 2_666
H(46) H(45) 2.332 .
H(46) H(47) 2.336 .
H(47) C(30) 3.275 2_656
H(47) C(31) 3.056 2_656
H(47) C(43) 3.352 2_666
H(47) C(44) 3.280 2_666
H(47) C(52) 3.274 .
H(47) C(54) 3.254 .
H(47) C(55) 2.034 .
H(47) C(57) 2.045 .
H(47) H(13) 3.577 2_666
H(47) H(25) 3.238 2_656
H(47) H(26) 2.880 2_656
H(47) H(36) 3.571 2_666
H(47) H(37) 3.490 2_666
H(47) H(43) 2.862 2_666
H(47) H(46) 2.336 .
H(47) H(48) 2.345 .
H(48) P(3) 2.961 .
H(48) C(33) 3.583 .
H(48) C(44) 2.799 2_666
H(48) C(45) 3.110 2_666
H(48) C(46) 2.583 .
H(48) C(47) 3.085 .
H(48) C(51) 2.974 .
H(48) C(52) 2.038 .
H(48) C(53) 3.263 .
H(48) C(55) 3.264 .
H(48) C(56) 2.043 .
H(48) H(28) 2.798 .
H(48) H(37) 2.464 2_666
H(48) H(38) 3.148 .
H(48) H(38) 3.001 2_666
H(48) H(39) 3.421 .
H(48) H(43) 3.247 .
H(48) H(43) 3.181 2_666
H(48) H(47) 2.345 .

loop_
_geom_torsion_atom_site_label_1
_geom_torsion_atom_site_label_2
_geom_torsion_atom_site_label_3
_geom_torsion_atom_site_label_4
_geom_torsion
P(1) Rh(1) P(2) C(27) 76.39(7)
P(1) Rh(1) P(2) C(28) -46.28(8)
P(1) Rh(1) P(2) C(34) -171.95(8)
P(2) Rh(1) P(1) C(9) -86.97(7)
P(2) Rh(1) P(1) C(10) 158.61(7)
P(2) Rh(1) P(1) C(16) 31.68(9)
P(1) Rh(1) P(3) C(40) -88.55(8)
P(1) Rh(1) P(3) C(46) 33.78(8)
P(1) Rh(1) P(3) C(52) 156.16(6)
P(3) Rh(1) P(1) C(9) 166.71(7)
P(3) Rh(1) P(1) C(10) 52.28(7)
P(3) Rh(1) P(1) C(16) -74.64(9)
P(1) Rh(1) Si(1) C(2) 122.87(10)
P(1) Rh(1) Si(1) C(4) 4.69(6)
P(1) Rh(1) Si(1) C(22) -115.52(7)
Si(1) Rh(1) P(1) C(9) -7.58(7)
Si(1) Rh(1) P(1) C(10) -122.00(7)
Si(1) Rh(1) P(1) C(16) 111.07(9)
P(1) Rh(1) C(1) O(1) 114(10)
C(1) Rh(1) P(1) C(9) 71.85(11)
C(1) Rh(1) P(1) C(10) -42.58(11)
C(1) Rh(1) P(1) C(16) -169.50(12)
P(2) Rh(1) P(3) C(40) 151.42(8)
P(2) Rh(1) P(3) C(46) -86.26(8)
P(2) Rh(1) P(3) C(52) 36.13(6)
P(3) Rh(1) P(2) C(27) -178.56(7)
P(3) Rh(1) P(2) C(28) 58.77(7)
P(3) Rh(1) P(2) C(34) -66.90(8)
P(2) Rh(1) Si(1) C(2) -118.43(10)
P(2) Rh(1) Si(1) C(4) 123.39(6)
P(2) Rh(1) Si(1) C(22) 3.18(7)
Si(1) Rh(1) P(2) C(27) -2.59(7)
Si(1) Rh(1) P(2) C(28) -125.26(7)
Si(1) Rh(1) P(2) C(34) 109.07(8)
P(2) Rh(1) C(1) O(1) -88(10)
C(1) Rh(1) P(2) C(27) -82.59(10)
C(1) Rh(1) P(2) C(28) 154.74(10)
C(1) Rh(1) P(2) C(34) 29.07(11)
P(3) Rh(1) Si(1) C(2) 18.7(2)
P(3) Rh(1) Si(1) C(4) -99.4(2)
P(3) Rh(1) Si(1) C(22) 140.3(2)
Si(1) Rh(1) P(3) C(40) 14.8(2)
Si(1) Rh(1) P(3) C(46) 137.2(2)
Si(1) Rh(1) P(3) C(52) -100.5(2)
P(3) Rh(1) C(1) O(1) 14(10)
C(1) Rh(1) P(3) C(40) 31.72(11)
C(1) Rh(1) P(3) C(46) 154.04(11)
C(1) Rh(1) P(3) C(52) -83.57(10)
Si(1) Rh(1) C(1) O(1) -167(10)
C(1) Rh(1) Si(1) C(2) 1.77(13)
C(1) Rh(1) Si(1) C(4) -116.41(10)
C(1) Rh(1) Si(1) C(22) 123.38(10)
Rh(1) P(1) C(9) C(4) 10.03(17)
Rh(1) P(1) C(9) C(8) -171.22(15)
Rh(1) P(1) C(10) C(11) 81.61(17)
Rh(1) P(1) C(10) C(15) -90.43(17)
Rh(1) P(1) C(16) C(17) 151.15(16)
Rh(1) P(1) C(16) C(21) -34.0(2)
C(9) P(1) C(10) C(11) -38.56(18)
C(9) P(1) C(10) C(15) 149.40(17)
C(10) P(1) C(9) C(4) 131.42(15)
C(10) P(1) C(9) C(8) -49.84(18)
C(9) P(1) C(16) C(17) -84.4(2)
C(9) P(1) C(16) C(21) 90.40(19)
C(16) P(1) C(9) C(4) -123.54(16)
C(16) P(1) C(9) C(8) 55.21(19)
C(10) P(1) C(16) C(17) 19.9(2)
C(10) P(1) C(16) C(21) -165.27(17)
C(16) P(1) C(10) C(11) -140.38(17)
C(16) P(1) C(10) C(15) 47.58(19)
Rh(1) P(2) C(27) C(22) 1.15(19)
Rh(1) P(2) C(27) C(26) 175.55(17)
Rh(1) P(2) C(28) C(29) 103.1(2)
Rh(1) P(2) C(28) C(33) -71.0(2)
Rh(1) P(2) C(34) C(35) -44.4(2)
Rh(1) P(2) C(34) C(39) 139.9(2)
C(27) P(2) C(28) C(29) -23.1(2)
C(27) P(2) C(28) C(33) 162.8(2)
C(28) P(2) C(27) C(22) 134.21(17)
C(28) P(2) C(27) C(26) -51.4(2)
C(27) P(2) C(34) C(35) 74.6(2)
C(27) P(2) C(34) C(39) -101.1(2)
C(34) P(2) C(27) C(22) -123.11(17)
C(34) P(2) C(27) C(26) 51.3(2)
C(28) P(2) C(34) C(35) 179.9(2)
C(28) P(2) C(34) C(39) 4.2(2)
C(34) P(2) C(28) C(29) -123.6(2)
C(34) P(2) C(28) C(33) 62.3(2)
Rh(1) P(3) C(40) C(41) 32.7(2)
Rh(1) P(3) C(40) C(45) -149.86(17)
Rh(1) P(3) C(46) C(47) 35.80(19)
Rh(1) P(3) C(46) C(51) -143.01(16)
Rh(1) P(3) C(52) C(53) 49.27(18)
Rh(1) P(3) C(52) C(57) -133.36(17)
C(40) P(3) C(46) C(47) 164.39(17)
C(40) P(3) C(46) C(51) -14.4(2)
C(46) P(3) C(40) C(41) -97.8(2)
C(46) P(3) C(40) C(45) 79.6(2)
C(40) P(3) C(52) C(53) -74.94(19)
C(40) P(3) C(52) C(57) 102.43(19)
C(52) P(3) C(40) C(41) 157.0(2)
C(52) P(3) C(40) C(45) -25.5(2)
C(46) P(3) C(52) C(53) 179.83(17)
C(46) P(3) C(52) C(57) -2.8(2)
C(52) P(3) C(46) C(47) -92.95(18)
C(52) P(3) C(46) C(51) 88.2(2)
Rh(1) Si(1) C(2) C(3) 70.0(2)
Rh(1) Si(1) C(4) C(5) 175.58(16)
Rh(1) Si(1) C(4) C(9) -0.24(17)
Rh(1) Si(1) C(22) C(23) -176.47(18)
Rh(1) Si(1) C(22) C(27) -3.71(19)
C(2) Si(1) C(4) C(5) 45.7(2)
C(2) Si(1) C(4) C(9) -130.14(17)
C(4) Si(1) C(2) C(3) -168.1(2)
C(2) Si(1) C(22) C(23) -45.0(2)
C(2) Si(1) C(22) C(27) 127.71(17)
C(22) Si(1) C(2) C(3) -53.6(2)
C(4) Si(1) C(22) C(23) 63.6(2)
C(4) Si(1) C(22) C(27) -123.64(17)
C(22) Si(1) C(4) C(5) -64.87(19)
C(22) Si(1) C(4) C(9) 119.31(16)
Si(1) C(4) C(5) C(6) -174.59(17)
Si(1) C(4) C(9) P(1) -6.3(2)
Si(1) C(4) C(9) C(8) 174.96(15)
C(5) C(4) C(9) P(1) 177.66(15)
C(5) C(4) C(9) C(8) -1.1(2)
C(9) C(4) C(5) C(6) 1.3(3)
C(4) C(5) C(6) C(7) -0.3(3)
C(5) C(6) C(7) C(8) -0.8(3)
C(6) C(7) C(8) C(9) 0.9(3)
C(7) C(8) C(9) P(1) -178.65(16)
C(7) C(8) C(9) C(4) 0.0(2)
P(1) C(10) C(11) C(12) -172.42(19)
P(1) C(10) C(15) C(14) 171.47(17)
C(11) C(10) C(15) C(14) -0.6(3)
C(15) C(10) C(11) C(12) -0.1(2)
C(10) C(11) C(12) C(13) 1.3(3)
C(11) C(12) C(13) C(14) -1.6(4)
C(12) C(13) C(14) C(15) 0.9(3)
C(13) C(14) C(15) C(10) 0.2(3)
P(1) C(16) C(17) C(18) 175.5(2)
P(1) C(16) C(21) C(20) -176.41(19)
C(17) C(16) C(21) C(20) -1.3(3)
C(21) C(16) C(17) C(18) 0.7(3)
C(16) C(17) C(18) C(19) -0.1(3)
C(17) C(18) C(19) C(20) -0.1(3)
C(18) C(19) C(20) C(21) -0.4(4)
C(19) C(20) C(21) C(16) 1.1(4)
Si(1) C(22) C(23) C(24) 173.7(2)
Si(1) C(22) C(27) P(2) 1.7(2)
Si(1) C(22) C(27) C(26) -172.79(17)
C(23) C(22) C(27) P(2) 174.82(17)
C(23) C(22) C(27) C(26) 0.4(3)
C(27) C(22) C(23) C(24) 0.9(3)
C(22) C(23) C(24) C(25) -1.4(4)
C(23) C(24) C(25) C(26) 0.7(4)
C(24) C(25) C(26) C(27) 0.5(4)
C(25) C(26) C(27) P(2) -175.3(2)
C(25) C(26) C(27) C(22) -1.1(3)
P(2) C(28) C(29) C(30) -173.9(2)
P(2) C(28) C(33) C(32) 174.0(2)
C(29) C(28) C(33) C(32) -0.4(4)
C(33) C(28) C(29) C(30) 0.2(4)
C(28) C(29) C(30) C(31) 0.7(5)
C(29) C(30) C(31) C(32) -1.4(5)
C(30) C(31) C(32) C(33) 1.1(5)
C(31) C(32) C(33) C(28) -0.2(4)
P(2) C(34) C(35) C(36) -175.7(2)
P(2) C(34) C(39) C(38) 176.9(2)
C(35) C(34) C(39) C(38) 1.2(4)
C(39) C(34) C(35) C(36) 0.4(4)
C(34) C(35) C(36) C(37) -2.2(4)
C(35) C(36) C(37) C(38) 2.4(5)
C(36) C(37) C(38) C(39) -0.9(5)
C(37) C(38) C(39) C(34) -0.9(5)
P(3) C(40) C(41) C(42) 176.8(2)
P(3) C(40) C(45) C(44) -178.18(19)
C(41) C(40) C(45) C(44) -0.7(3)
C(45) C(40) C(41) C(42) -0.7(3)
C(40) C(41) C(42) C(43) 1.1(4)
C(41) C(42) C(43) C(44) 0.0(4)
C(42) C(43) C(44) C(45) -1.4(4)
C(43) C(44) C(45) C(40) 1.8(3)
P(3) C(46) C(47) C(48) 179.50(19)
P(3) C(46) C(51) C(50) 179.65(18)
C(47) C(46) C(51) C(50) 0.9(3)
C(51) C(46) C(47) C(48) -1.6(3)
C(46) C(47) C(48) C(49) 1.3(3)
C(47) C(48) C(49) C(50) -0.2(3)
C(48) C(49) C(50) C(51) -0.5(3)
C(49) C(50) C(51) C(46) 0.2(3)
P(3) C(52) C(53) C(54) 176.91(19)
P(3) C(52) C(57) C(56) -177.42(18)
C(53) C(52) C(57) C(56) -0.1(2)
C(57) C(52) C(53) C(54) -0.6(3)
C(52) C(53) C(54) C(55) 0.8(3)
C(53) C(54) C(55) C(56) -0.3(4)
C(54) C(55) C(56) C(57) -0.4(4)
C(55) C(56) C(57) C(52) 0.6(3)
